data_7043532
loop_
_publ_author_name
'Elaieb, Fethi'
'S\'emeril, David'
'Matt, Dominique'
'Pfeffer, Michel'
'Bouit, Pierre-Antoine'
'Hissler, Muriel'
'Gourlaouen, Christophe'
'Harrowfield, Jack'

_publ_section_title
;
 Calix[4]arene-fused phospholes
;
_journal_name_full 'Dalton Trans.'
_journal_paper_doi 10.1039/C7DT01899A
_journal_year 2017
_chemical_formula_moiety 'C62 H63 Cl N O4 P Pd'
_chemical_formula_sum 'C62 H63 Cl N O4 P Pd'
_chemical_formula_weight 1058.95
_chemical_name_systematic
;
 ?
;
_space_group_crystal_system triclinic
_space_group_IT_number 2
_space_group_name_Hall '-P 1'
_space_group_name_H-M_alt 'P -1'
_symmetry_space_group_name_Hall '-P 1'
_symmetry_space_group_name_H-M 'P -1'
_atom_sites_solution_hydrogens geom
_atom_sites_solution_primary direct
_atom_sites_solution_secondary difmap
_audit_creation_method SHELXL-2013
_audit_update_record
;
2017-04-21 deposited with the CCDC.
2017-07-06 downloaded from the CCDC.
;
_cell_angle_alpha 94.474(2)
_cell_angle_beta 90.746(2)
_cell_angle_gamma 91.791(2)
_cell_formula_units_Z 4
_cell_length_a 9.8908(7)
_cell_length_b 19.6964(14)
_cell_length_c 27.456(2)
_cell_measurement_reflns_used 9935
_cell_measurement_temperature 173(2)
_cell_measurement_theta_max 27.04
_cell_measurement_theta_min 2.26
_cell_volume 5329.2(7)
_computing_cell_refinement 'Bruker SAINT'
_computing_data_collection 'Bruker APEX2'
_computing_data_reduction 'Bruker SAINT'
_computing_molecular_graphics 'Mercury (Macrae et al., 2008)'
_computing_publication_material 'SHELXL-2013 (Sheldrick, 2013)'
_computing_structure_refinement 'SHELXL-2013 (Sheldrick, 2013)'
_computing_structure_solution 'SHELXS-2013 (Sheldrick, 2013)'
_diffrn_ambient_temperature 173(2)
_diffrn_measured_fraction_theta_full 0.997
_diffrn_measured_fraction_theta_max 0.990
_diffrn_measurement_device_type 'Bruker APEX-II CCD'
_diffrn_measurement_method '\f and \w scans'
_diffrn_radiation_monochromator triumph
_diffrn_radiation_type MoK\a
_diffrn_radiation_wavelength 0.71073
_diffrn_reflns_av_R_equivalents 0.0946
_diffrn_reflns_av_unetI/netI 0.1328
_diffrn_reflns_Laue_measured_fraction_full 0.997
_diffrn_reflns_Laue_measured_fraction_max 0.990
_diffrn_reflns_limit_h_max 13
_diffrn_reflns_limit_h_min -13
_diffrn_reflns_limit_k_max 25
_diffrn_reflns_limit_k_min -25
_diffrn_reflns_limit_l_max 36
_diffrn_reflns_limit_l_min -36
_diffrn_reflns_number 71514
_diffrn_reflns_point_group_measured_fraction_full 0.997
_diffrn_reflns_point_group_measured_fraction_max 0.990
_diffrn_reflns_theta_full 25.242
_diffrn_reflns_theta_max 28.097
_diffrn_reflns_theta_min 1.228
_diffrn_source 'sealed tube'
_exptl_absorpt_coefficient_mu 0.477
_exptl_absorpt_correction_T_max 0.7456
_exptl_absorpt_correction_T_min 0.6086
_exptl_absorpt_correction_type multi-scan
_exptl_absorpt_process_details sadabs
_exptl_crystal_colour yellow
_exptl_crystal_density_diffrn 1.320
_exptl_crystal_description prism
_exptl_crystal_F_000 2208
_exptl_crystal_size_max 0.250
_exptl_crystal_size_mid 0.180
_exptl_crystal_size_min 0.140
_refine_diff_density_max 2.058
_refine_diff_density_min -2.031
_refine_diff_density_rms 0.117
_refine_ls_extinction_method none
_refine_ls_goodness_of_fit_ref 1.059
_refine_ls_hydrogen_treatment constr
_refine_ls_matrix_type full
_refine_ls_number_parameters 1298
_refine_ls_number_reflns 25707
_refine_ls_number_restraints 7
_refine_ls_restrained_S_all 1.060
_refine_ls_R_factor_all 0.1495
_refine_ls_R_factor_gt 0.0782
_refine_ls_shift/su_max 0.000
_refine_ls_shift/su_mean 0.000
_refine_ls_structure_factor_coef Fsqd
_refine_ls_weighting_details 'w=1/[\s^2^(Fo^2^)+(0.0537P)^2^+15.5771P] where P=(Fo^2^+2Fc^2^)/3'
_refine_ls_weighting_scheme calc
_refine_ls_wR_factor_gt 0.1526
_refine_ls_wR_factor_ref 0.1776
_reflns_Friedel_coverage 0.000
_reflns_number_gt 15303
_reflns_number_total 25707
_reflns_threshold_expression 'I > 2\s(I)'
_cod_data_source_file c7dt01899a2.cif
_cod_data_source_block dmfe170330
_cod_database_code 7043532
_shelx_space_group_comment
;
The symmetry employed for this shelxl refinement is uniquely defined
by the following loop, which should always be used as a source of
symmetry information in preference to the above space-group names.
They are only intended as comments.
;
_shelx_estimated_absorpt_t_min 0.890
_shelx_estimated_absorpt_t_max 0.936
_shelxl_version_number 2013-4

loop_
_space_group_symop_operation_xyz
'x, y, z'
'-x, -y, -z'

loop_
_atom_site_label
_atom_site_type_symbol
_atom_site_fract_x
_atom_site_fract_y
_atom_site_fract_z
_atom_site_U_iso_or_equiv
_atom_site_adp_type
_atom_site_occupancy
_atom_site_site_symmetry_order
_atom_site_calc_flag
_atom_site_refinement_flags_posn
_atom_site_refinement_flags_adp
_atom_site_refinement_flags_occupancy
_atom_site_disorder_assembly
_atom_site_disorder_group
C1 C 0.0415(5) 1.1132(3) 0.70112(18) 0.0215(11) Uani 1 1 d . . . . .
C2 C 0.0942(5) 1.0493(3) 0.68595(18) 0.0205(11) Uani 1 1 d . . . . .
C3 C 0.1797(5) 1.0149(3) 0.71584(18) 0.0209(11) Uani 1 1 d . . . . .
C4 C 0.2192(5) 1.0489(3) 0.76051(18) 0.0244(12) Uani 1 1 d . . . . .
C5 C 0.1642(6) 1.1107(3) 0.77807(19) 0.0274(13) Uani 1 1 d . . . . .
C6 C 0.0729(5) 1.1411(3) 0.74835(19) 0.0258(12) Uani 1 1 d . . . . .
H6 H 0.0309 1.1816 0.7604 0.031 Uiso 1 1 calc R U . . .
C7 C 0.2237(6) 0.9433(3) 0.7034(2) 0.0275(13) Uani 1 1 d . . . . .
H7A H 0.3237 0.9425 0.7045 0.033 Uiso 1 1 calc R U . . .
H7B H 0.1929 0.9279 0.6698 0.033 Uiso 1 1 calc R U . . .
C8 C 0.1656(6) 0.8949(3) 0.7392(2) 0.0266(13) Uani 1 1 d . . . . .
C9 C 0.0272(6) 0.8927(3) 0.7463(2) 0.0374(15) Uani 1 1 d . . . . .
H9 H -0.0296 0.9192 0.7277 0.045 Uiso 1 1 calc R U . . .
C10 C -0.0297(7) 0.8522(4) 0.7804(3) 0.0463(18) Uani 1 1 d . . . . .
H10 H -0.1250 0.8495 0.7840 0.056 Uiso 1 1 calc R U . . .
C11 C 0.0527(7) 0.8161(4) 0.8087(3) 0.0463(18) Uani 1 1 d . . . . .
H11 H 0.0141 0.7901 0.8331 0.056 Uiso 1 1 calc R U . . .
C12 C 0.1915(7) 0.8170(3) 0.8022(2) 0.0344(14) Uani 1 1 d . . . . .
C13 C 0.2465(6) 0.8553(3) 0.7666(2) 0.0283(13) Uani 1 1 d . . . . .
C14 C 0.2821(8) 0.7803(3) 0.8369(2) 0.0440(17) Uani 1 1 d . . . . .
H14A H 0.2643 0.7305 0.8320 0.053 Uiso 1 1 calc R U . . .
H14B H 0.3785 0.7898 0.8299 0.053 Uiso 1 1 calc R U . . .
C15 C 0.2521(8) 0.8053(4) 0.8892(2) 0.0461(17) Uani 1 1 d . . . . .
C16 C 0.1699(8) 0.7673(4) 0.9186(3) 0.059(2) Uani 1 1 d . . . . .
H16 H 0.1431 0.7219 0.9077 0.071 Uiso 1 1 calc R U . . .
C17 C 0.1266(10) 0.7945(5) 0.9635(3) 0.074(3) Uani 1 1 d . . . . .
H17 H 0.0758 0.7670 0.9841 0.089 Uiso 1 1 calc R U . . .
C18 C 0.1578(9) 0.8621(4) 0.9784(3) 0.062(2) Uani 1 1 d . . . . .
H18 H 0.1226 0.8815 1.0082 0.075 Uiso 1 1 calc R U . . .
C19 C 0.2397(8) 0.9019(4) 0.9504(2) 0.0460(18) Uani 1 1 d . . . . .
C20 C 0.2918(7) 0.8713(4) 0.9073(2) 0.0425(17) Uani 1 1 d . . . . .
C21 C 0.2600(8) 0.9776(4) 0.9629(2) 0.0486(18) Uani 1 1 d . . . . .
H21A H 0.3557 0.9913 0.9580 0.058 Uiso 1 1 calc R U . . .
H21B H 0.2387 0.9888 0.9977 0.058 Uiso 1 1 calc R U . . .
C22 C 0.1689(7) 1.0167(4) 0.9308(2) 0.0391(16) Uani 1 1 d . . . . .
C23 C 0.0313(7) 1.0026(4) 0.9288(2) 0.0488(19) Uani 1 1 d . . . . .
H23 H -0.0064 0.9706 0.9495 0.059 Uiso 1 1 calc R U . . .
C24 C -0.0533(8) 1.0340(4) 0.8974(2) 0.0492(19) Uani 1 1 d . . . . .
H24 H -0.1482 1.0249 0.8976 0.059 Uiso 1 1 calc R U . . .
C25 C -0.0001(7) 1.0782(4) 0.8661(2) 0.0388(16) Uani 1 1 d . . . . .
H25 H -0.0578 1.0981 0.8436 0.047 Uiso 1 1 calc R U . . .
C26 C 0.1377(6) 1.0943(3) 0.8670(2) 0.0320(14) Uani 1 1 d . . . . .
C27 C 0.2198(6) 1.0650(3) 0.9002(2) 0.0330(14) Uani 1 1 d . . . . .
C28 C 0.1959(6) 1.1397(3) 0.8295(2) 0.0328(14) Uani 1 1 d . . . . .
H28A H 0.1579 1.1856 0.8346 0.039 Uiso 1 1 calc R U . . .
H28B H 0.2952 1.1446 0.8343 0.039 Uiso 1 1 calc R U . . .
C29 C 0.450(2) 1.0326(13) 0.7730(7) 0.077(3) Uani 0.5 1 d . . P A 1
H29A H 0.4565 1.0139 0.7386 0.092 Uiso 0.5 1 calc R U P A 1
H29B H 0.4647 1.0826 0.7734 0.092 Uiso 0.5 1 calc R U P A 1
C30 C 0.5512(16) 1.0074(11) 0.7991(6) 0.077(3) Uani 0.5 1 d . . P A 1
H30A H 0.5399 0.9571 0.7968 0.092 Uiso 0.5 1 calc R U P A 1
H30B H 0.5410 1.0237 0.8338 0.092 Uiso 0.5 1 calc R U P A 1
C31 C 0.6942(16) 1.0256(11) 0.7839(7) 0.068(5) Uani 0.5 1 d . . P A 1
H31A H 0.7018 1.0168 0.7484 0.102 Uiso 0.5 1 calc R U P A 1
H31B H 0.7585 0.9978 0.8003 0.102 Uiso 0.5 1 calc R U P A 1
H31C H 0.7145 1.0740 0.7932 0.102 Uiso 0.5 1 calc R U P A 1
C29B C 0.4429(18) 1.0486(14) 0.7946(6) 0.077(3) Uani 0.5 1 d D . P A 2
H29C H 0.4834 1.0359 0.8256 0.092 Uiso 0.5 1 calc R U P A 2
H29D H 0.4362 1.0988 0.7969 0.092 Uiso 0.5 1 calc R U P A 2
C30B C 0.5329(15) 1.0291(11) 0.7553(6) 0.077(3) Uani 0.5 1 d D . P A 2
H30C H 0.4932 1.0405 0.7238 0.092 Uiso 0.5 1 calc R U P A 2
H30D H 0.5454 0.9793 0.7536 0.092 Uiso 0.5 1 calc R U P A 2
C31B C 0.6714(15) 1.0674(11) 0.7643(7) 0.068(5) Uani 0.5 1 d D . P A 2
H31D H 0.6582 1.1166 0.7668 0.102 Uiso 0.5 1 calc R U P A 2
H31E H 0.7313 1.0555 0.7370 0.102 Uiso 0.5 1 calc R U P A 2
H31F H 0.7124 1.0542 0.7947 0.102 Uiso 0.5 1 calc R U P A 2
C32 C 0.4302(7) 0.8034(4) 0.7269(2) 0.0409(16) Uani 1 1 d . . . . .
H32A H 0.3928 0.8083 0.6937 0.049 Uiso 1 1 calc R U . . .
H32B H 0.3976 0.7589 0.7374 0.049 Uiso 1 1 calc R U . . .
C33 C 0.5804(8) 0.8057(4) 0.7256(3) 0.057(2) Uani 1 1 d . . . . .
H33A H 0.6169 0.8056 0.7594 0.068 Uiso 1 1 calc R U . . .
H33B H 0.6117 0.8487 0.7124 0.068 Uiso 1 1 calc R U . . .
C34 C 0.6350(10) 0.7460(5) 0.6946(3) 0.084(3) Uani 1 1 d . . . . .
H34A H 0.6169 0.7039 0.7105 0.125 Uiso 1 1 calc R U . . .
H34B H 0.7328 0.7528 0.6910 0.125 Uiso 1 1 calc R U . . .
H34C H 0.5908 0.7427 0.6623 0.125 Uiso 1 1 calc R U . . .
C35 C 0.5207(13) 0.9141(7) 0.9018(5) 0.062(3) Uani 0.65 1 d . . P B 1
H35A H 0.5150 0.9199 0.9379 0.075 Uiso 0.65 1 calc R U P B 1
H35B H 0.5687 0.9549 0.8908 0.075 Uiso 0.65 1 calc R U P B 1
C36 C 0.5999(14) 0.8517(8) 0.8874(5) 0.072(4) Uani 0.65 1 d . . P B 1
H36A H 0.5558 0.8117 0.9010 0.086 Uiso 0.65 1 calc R U P B 1
H36B H 0.5979 0.8436 0.8513 0.086 Uiso 0.65 1 calc R U P B 1
C37 C 0.743(3) 0.8580(17) 0.9048(7) 0.082(5) Uani 0.65 1 d . . P B 1
H37A H 0.7923 0.8910 0.8861 0.123 Uiso 0.65 1 calc R U P B 1
H37B H 0.7846 0.8136 0.9001 0.123 Uiso 0.65 1 calc R U P B 1
H37C H 0.7460 0.8737 0.9395 0.123 Uiso 0.65 1 calc R U P B 1
C35B C 0.510(3) 0.8851(15) 0.8752(9) 0.062(3) Uani 0.35 1 d D . P B 2
H35C H 0.5513 0.9025 0.8458 0.075 Uiso 0.35 1 calc R U P B 2
H35D H 0.5053 0.8347 0.8707 0.075 Uiso 0.35 1 calc R U P B 2
C36B C 0.596(3) 0.9076(15) 0.9199(9) 0.072(4) Uani 0.35 1 d D . P B 2
H36C H 0.5427 0.9009 0.9494 0.086 Uiso 0.35 1 calc R U P B 2
H36D H 0.6178 0.9570 0.9195 0.086 Uiso 0.35 1 calc R U P B 2
C37B C 0.730(6) 0.870(4) 0.9241(14) 0.082(5) Uani 0.35 1 d . . P B 2
H37D H 0.7105 0.8219 0.9280 0.123 Uiso 0.35 1 calc R U P B 2
H37E H 0.7823 0.8903 0.9525 0.123 Uiso 0.35 1 calc R U P B 2
H37F H 0.7828 0.8746 0.8945 0.123 Uiso 0.35 1 calc R U P B 2
C38 C 0.3898(8) 1.1383(5) 0.9378(3) 0.065(2) Uani 1 1 d . . . . .
H38A H 0.3496 1.1299 0.9698 0.078 Uiso 1 1 calc R U . . .
H38B H 0.3518 1.1803 0.9266 0.078 Uiso 1 1 calc R U . . .
C39 C 0.5384(10) 1.1468(6) 0.9433(4) 0.109(4) Uani 1 1 d D . . . .
H39A H 0.5752 1.1033 0.9526 0.131 Uiso 0.7 1 calc R U P C 1
H39B H 0.5593 1.1818 0.9705 0.131 Uiso 0.7 1 calc R U P C 1
H39C H 0.5805 1.1390 0.9110 0.131 Uiso 0.3 1 calc R U P D 2
H39D H 0.5724 1.1124 0.9645 0.131 Uiso 0.3 1 calc R U P D 2
C40 C 0.6090(16) 1.1671(8) 0.8988(5) 0.108(5) Uani 0.7 1 d D . P E 1
H40A H 0.6053 1.1288 0.8738 0.162 Uiso 0.7 1 calc R U P E 1
H40B H 0.7036 1.1797 0.9071 0.162 Uiso 0.7 1 calc R U P E 1
H40C H 0.5644 1.2061 0.8864 0.162 Uiso 0.7 1 calc R U P E 1
C40B C 0.579(4) 1.2177(19) 0.9655(13) 0.108(5) Uani 0.3 1 d . . P E 2
H40D H 0.4977 1.2443 0.9711 0.162 Uiso 0.3 1 calc R U P E 2
H40E H 0.6384 1.2403 0.9431 0.162 Uiso 0.3 1 calc R U P E 2
H40F H 0.6268 1.2142 0.9967 0.162 Uiso 0.3 1 calc R U P E 2
C41 C -0.0456(5) 1.1419(3) 0.66428(19) 0.0237(12) Uani 1 1 d . . . . .
C42 C -0.1119(6) 1.2033(3) 0.6688(2) 0.0305(13) Uani 1 1 d . . . . .
H42 H -0.1031 1.2326 0.6979 0.037 Uiso 1 1 calc R U . . .
C43 C -0.1916(6) 1.2208(4) 0.6297(2) 0.0392(16) Uani 1 1 d . . . . .
H43 H -0.2365 1.2628 0.6323 0.047 Uiso 1 1 calc R U . . .
C44 C -0.2067(6) 1.1785(3) 0.5873(2) 0.0311(14) Uani 1 1 d . . . . .
H44 H -0.2632 1.1911 0.5615 0.037 Uiso 1 1 calc R U . . .
C45 C -0.1397(5) 1.1178(3) 0.5823(2) 0.0277(13) Uani 1 1 d . . . . .
H45 H -0.1496 1.0885 0.5533 0.033 Uiso 1 1 calc R U . . .
C46 C -0.0574(5) 1.1003(3) 0.62079(18) 0.0211(11) Uani 1 1 d . . . . .
C47 C 0.1954(5) 1.0481(3) 0.58883(19) 0.0205(11) Uani 1 1 d . . . . .
C48 C 0.3120(5) 1.0757(3) 0.6114(2) 0.0300(13) Uani 1 1 d . . . . .
H48 H 0.3141 1.0849 0.6459 0.036 Uiso 1 1 calc R U . . .
C49 C 0.4269(6) 1.0903(3) 0.5848(2) 0.0363(15) Uani 1 1 d . . . . .
H49 H 0.5060 1.1099 0.6009 0.044 Uiso 1 1 calc R U . . .
C50 C 0.4244(7) 1.0761(3) 0.5345(3) 0.0425(17) Uani 1 1 d . . . . .
H50 H 0.5034 1.0840 0.5161 0.051 Uiso 1 1 calc R U . . .
C51 C 0.3081(7) 1.0506(3) 0.5114(2) 0.0395(16) Uani 1 1 d . . . . .
H51 H 0.3059 1.0428 0.4768 0.047 Uiso 1 1 calc R U . . .
C52 C 0.1935(6) 1.0361(3) 0.53770(19) 0.0288(13) Uani 1 1 d . . . . .
H52 H 0.1137 1.0181 0.5212 0.035 Uiso 1 1 calc R U . . .
C53 C -0.1608(6) 0.7769(3) 0.5727(2) 0.0317(14) Uani 1 1 d . . . . .
H53 H -0.0700 0.7625 0.5710 0.038 Uiso 1 1 calc R U . . .
C54 C -0.2664(6) 0.7320(3) 0.5536(2) 0.0357(15) Uani 1 1 d . . . . .
H54 H -0.2465 0.6872 0.5408 0.043 Uiso 1 1 calc R U . . .
C55 C -0.3963(6) 0.7526(3) 0.5535(2) 0.0351(15) Uani 1 1 d . . . . .
H55 H -0.4664 0.7237 0.5387 0.042 Uiso 1 1 calc R U . . .
C56 C -0.4262(5) 0.8176(3) 0.5758(2) 0.0271(13) Uani 1 1 d . . . . .
C57 C -0.5549(6) 0.8454(3) 0.5766(2) 0.0332(14) Uani 1 1 d . . . . .
H57 H -0.6298 0.8204 0.5613 0.040 Uiso 1 1 calc R U . . .
C58 C -0.5719(6) 0.9089(4) 0.5995(2) 0.0354(15) Uani 1 1 d . . . . .
H58 H -0.6588 0.9281 0.5995 0.042 Uiso 1 1 calc R U . . .
C59 C -0.4627(6) 0.9462(3) 0.6232(2) 0.0300(13) Uani 1 1 d . . . . .
H59 H -0.4783 0.9892 0.6398 0.036 Uiso 1 1 calc R U . . .
C60 C -0.3348(5) 0.9218(3) 0.62264(19) 0.0256(12) Uani 1 1 d . . . . .
C61 C -0.3164(5) 0.8574(3) 0.59727(18) 0.0222(12) Uani 1 1 d . . . . .
C62 C -0.2136(6) 0.9564(3) 0.6466(2) 0.0340(15) Uani 1 1 d . . . . .
H62A H -0.2026 0.9432 0.6805 0.041 Uiso 1 1 calc R U . . .
H62B H -0.2205 1.0065 0.6475 0.041 Uiso 1 1 calc R U . . .
C63 C 0.0728(5) 0.3797(3) 0.30738(19) 0.0213(11) Uani 1 1 d . . . . .
C64 C 0.1324(5) 0.4430(3) 0.32251(18) 0.0204(11) Uani 1 1 d . . . . .
C65 C 0.2129(5) 0.4795(3) 0.29104(19) 0.0230(12) Uani 1 1 d . . . . .
C66 C 0.2426(6) 0.4450(3) 0.2459(2) 0.0270(13) Uani 1 1 d . . . . .
C67 C 0.1792(6) 0.3826(3) 0.22959(19) 0.0271(13) Uani 1 1 d . . . . .
C68 C 0.0937(6) 0.3508(3) 0.26058(19) 0.0269(13) Uani 1 1 d . . . . .
H68 H 0.0490 0.3088 0.2498 0.032 Uiso 1 1 calc R U . . .
C69 C 0.2561(5) 0.5534(3) 0.3022(2) 0.0272(13) Uani 1 1 d . . . . .
H69A H 0.3517 0.5605 0.2931 0.033 Uiso 1 1 calc R U . . .
H69B H 0.2482 0.5661 0.3376 0.033 Uiso 1 1 calc R U . . .
C70 C 0.1665(6) 0.5976(3) 0.27355(19) 0.0238(12) Uani 1 1 d . . . . .
C71 C 0.0262(6) 0.5933(3) 0.2776(2) 0.0333(14) Uani 1 1 d . . . . .
H71 H -0.0121 0.5646 0.3004 0.040 Uiso 1 1 calc R U . . .
C72 C -0.0585(6) 0.6290(3) 0.2497(2) 0.0379(15) Uani 1 1 d . . . . .
H72 H -0.1537 0.6256 0.2537 0.045 Uiso 1 1 calc R U . . .
C73 C -0.0040(6) 0.6701(3) 0.2155(2) 0.0344(14) Uani 1 1 d . . . . .
H73 H -0.0620 0.6937 0.1952 0.041 Uiso 1 1 calc R U . . .
C74 C 0.1345(6) 0.6767(3) 0.21117(19) 0.0278(13) Uani 1 1 d . . . . .
C75 C 0.2192(6) 0.6423(3) 0.2412(2) 0.0285(13) Uani 1 1 d . . . . .
C76 C 0.1901(7) 0.7210(3) 0.1720(2) 0.0396(16) Uani 1 1 d . . . . .
H76A H 0.1602 0.7683 0.1784 0.047 Uiso 1 1 calc R U . . .
H76B H 0.2903 0.7218 0.1730 0.047 Uiso 1 1 calc R U . . .
C77 C 0.1398(7) 0.6924(3) 0.1223(2) 0.0387(16) Uani 1 1 d . . . . .
C78 C 0.0378(8) 0.7234(4) 0.0970(2) 0.0480(18) Uani 1 1 d . . . . .
H78 H 0.0055 0.7661 0.1095 0.058 Uiso 1 1 calc R U . . .
C79 C -0.0165(8) 0.6921(4) 0.0538(2) 0.053(2) Uani 1 1 d . . . . .
H79 H -0.0849 0.7138 0.0367 0.063 Uiso 1 1 calc R U . . .
C80 C 0.0287(8) 0.6297(4) 0.0357(2) 0.0500(19) Uani 1 1 d . . . . .
H80 H -0.0087 0.6089 0.0059 0.060 Uiso 1 1 calc R U . . .
C81 C 0.1280(8) 0.5967(4) 0.0603(2) 0.0445(18) Uani 1 1 d . . . . .
C82 C 0.1867(7) 0.6302(3) 0.1021(2) 0.0397(16) Uani 1 1 d . . . . .
C83 C 0.1633(8) 0.5240(4) 0.0462(2) 0.0455(18) Uani 1 1 d . . . . .
H83A H 0.2627 0.5197 0.0472 0.055 Uiso 1 1 calc R U . . .
H83B H 0.1308 0.5106 0.0124 0.055 Uiso 1 1 calc R U . . .
C84 C 0.0977(7) 0.4768(3) 0.0814(2) 0.0354(15) Uani 1 1 d . . . . .
C85 C -0.0388(7) 0.4817(4) 0.0905(2) 0.0421(17) Uani 1 1 d . . . . .
H85 H -0.0907 0.5122 0.0734 0.051 Uiso 1 1 calc R U . . .
C86 C -0.1013(7) 0.4428(4) 0.1241(2) 0.0453(18) Uani 1 1 d . . . . .
H86 H -0.1961 0.4448 0.1289 0.054 Uiso 1 1 calc R U . . .
C87 C -0.0247(7) 0.4015(3) 0.1505(2) 0.0375(16) Uani 1 1 d . . . . .
H87 H -0.0674 0.3758 0.1742 0.045 Uiso 1 1 calc R U . . .
C88 C 0.1128(6) 0.3961(3) 0.1437(2) 0.0340(15) Uani 1 1 d . . . . .
C89 C 0.1728(7) 0.4327(3) 0.1076(2) 0.0346(15) Uani 1 1 d . . . . .
C90 C 0.1955(7) 0.3548(3) 0.1769(2) 0.0367(15) Uani 1 1 d . . . . .
H90A H 0.2921 0.3576 0.1680 0.044 Uiso 1 1 calc R U . . .
H90B H 0.1645 0.3064 0.1730 0.044 Uiso 1 1 calc R U . . .
C91 C 0.4582(11) 0.4448(7) 0.2120(4) 0.042(2) Uani 0.6 1 d . . P F 1
H91A H 0.4995 0.4535 0.1804 0.050 Uiso 0.6 1 calc R U P F 1
H91B H 0.4445 0.3950 0.2130 0.050 Uiso 0.6 1 calc R U P F 1
C92 C 0.5525(13) 0.4713(8) 0.2528(5) 0.058(3) Uani 0.6 1 d . . P F 1
H92A H 0.5103 0.4623 0.2842 0.070 Uiso 0.6 1 calc R U P F 1
H92B H 0.5635 0.5213 0.2520 0.070 Uiso 0.6 1 calc R U P F 1
C93 C 0.697(3) 0.4398(15) 0.2513(13) 0.073(6) Uani 0.6 1 d . . P F 1
H93A H 0.6872 0.3900 0.2494 0.109 Uiso 0.6 1 calc R U P F 1
H93B H 0.7480 0.4559 0.2810 0.109 Uiso 0.6 1 calc R U P F 1
H93C H 0.7449 0.4539 0.2226 0.109 Uiso 0.6 1 calc R U P F 1
C91B C 0.4771(18) 0.4792(11) 0.2371(7) 0.042(2) Uani 0.4 1 d . . P F 2
H91C H 0.5289 0.5177 0.2245 0.050 Uiso 0.4 1 calc R U P F 2
H91D H 0.4732 0.4873 0.2731 0.050 Uiso 0.4 1 calc R U P F 2
C92B C 0.5488(19) 0.4137(12) 0.2241(7) 0.058(3) Uani 0.4 1 d . . P F 2
H92C H 0.4967 0.3752 0.2367 0.070 Uiso 0.4 1 calc R U P F 2
H92D H 0.5525 0.4056 0.1881 0.070 Uiso 0.4 1 calc R U P F 2
C93B C 0.678(5) 0.416(3) 0.243(2) 0.073(6) Uani 0.4 1 d . . P F 2
H93D H 0.7324 0.3819 0.2251 0.109 Uiso 0.4 1 calc R U P F 2
H93E H 0.6754 0.4057 0.2778 0.109 Uiso 0.4 1 calc R U P F 2
H93F H 0.7195 0.4613 0.2411 0.109 Uiso 0.4 1 calc R U P F 2
C94 C 0.4149(6) 0.7068(3) 0.2664(2) 0.0403(16) Uani 1 1 d . . . . .
H94A H 0.3922 0.7028 0.3011 0.048 Uiso 1 1 calc R U . . .
H94B H 0.3771 0.7495 0.2561 0.048 Uiso 1 1 calc R U . . .
C95 C 0.5657(8) 0.7084(5) 0.2606(3) 0.072(3) Uani 1 1 d . . . . .
H95A H 0.5877 0.7097 0.2256 0.087 Uiso 1 1 calc R U . . .
H95B H 0.6033 0.6666 0.2724 0.087 Uiso 1 1 calc R U . . .
C96 C 0.6298(10) 0.7709(6) 0.2895(4) 0.104(4) Uani 1 1 d . . . . .
H96A H 0.5933 0.8123 0.2776 0.156 Uiso 1 1 calc R U . . .
H96B H 0.7281 0.7714 0.2853 0.156 Uiso 1 1 calc R U . . .
H96C H 0.6093 0.7692 0.3242 0.156 Uiso 1 1 calc R U . . .
C97 C 0.4202(8) 0.6194(5) 0.1107(3) 0.066(2) Uani 1 1 d . . . . .
H97A H 0.4262 0.6086 0.0750 0.079 Uiso 1 1 calc R U . . .
H97B H 0.4339 0.6693 0.1173 0.079 Uiso 1 1 calc R U . . .
C98 C 0.5255(8) 0.5857(5) 0.1349(3) 0.071(3) Uani 1 1 d . . . . .
H98A H 0.5145 0.5360 0.1267 0.085 Uiso 1 1 calc R U . . .
H98B H 0.5153 0.5941 0.1707 0.085 Uiso 1 1 calc R U . . .
C99 C 0.6671(9) 0.6087(6) 0.1214(4) 0.103(4) Uani 1 1 d . . . . .
H99A H 0.6812 0.5967 0.0865 0.154 Uiso 1 1 calc R U . . .
H99B H 0.7338 0.5862 0.1407 0.154 Uiso 1 1 calc R U . . .
H99C H 0.6778 0.6582 0.1281 0.154 Uiso 1 1 calc R U . . .
C100 C 0.3359(8) 0.3713(5) 0.0623(3) 0.071(3) Uani 1 1 d D . . . .
H10A H 0.3094 0.3838 0.0294 0.085 Uiso 1 1 calc R U . G 1
H10B H 0.2840 0.3294 0.0693 0.085 Uiso 1 1 calc R U . G 1
C101 C 0.4896(17) 0.3589(18) 0.0646(13) 0.117(5) Uani 0.6 1 d D . P H 1
H10C H 0.5194 0.3568 0.0990 0.141 Uiso 0.6 1 calc R U P H 1
H10D H 0.5092 0.3150 0.0464 0.141 Uiso 0.6 1 calc R U P H 1
C102 C 0.564(2) 0.4158(10) 0.0426(7) 0.117(5) Uani 0.6 1 d D . P H 1
H10E H 0.5194 0.4252 0.0119 0.176 Uiso 0.6 1 calc R U P H 1
H10F H 0.6575 0.4028 0.0360 0.176 Uiso 0.6 1 calc R U P H 1
H10G H 0.5649 0.4567 0.0653 0.176 Uiso 0.6 1 calc R U P H 1
C201 C 0.490(2) 0.369(3) 0.055(2) 0.117(5) Uani 0.4 1 d D . P H 2
H20A H 0.5229 0.4120 0.0420 0.141 Uiso 0.4 1 calc R U P H 2
H20B H 0.5361 0.3647 0.0867 0.141 Uiso 0.4 1 calc R U P H 2
C202 C 0.519(3) 0.3141(16) 0.0224(10) 0.117(5) Uani 0.4 1 d . . P H 2
H20C H 0.4515 0.2772 0.0256 0.176 Uiso 0.4 1 calc R U P H 2
H20D H 0.6091 0.2982 0.0298 0.176 Uiso 0.4 1 calc R U P H 2
H20E H 0.5160 0.3282 -0.0110 0.176 Uiso 0.4 1 calc R U P H 2
C103 C -0.0092(5) 0.3493(3) 0.34531(19) 0.0204(11) Uani 1 1 d . . . . .
C104 C -0.0912(6) 0.2902(3) 0.3410(2) 0.0291(13) Uani 1 1 d . . . . .
H104 H -0.0963 0.2632 0.3107 0.035 Uiso 1 1 calc R U . . .
C105 C -0.1650(5) 0.2704(3) 0.3801(2) 0.0315(14) Uani 1 1 d . . . . .
H105 H -0.2205 0.2300 0.3768 0.038 Uiso 1 1 calc R U . . .
C106 C -0.1576(5) 0.3102(3) 0.4242(2) 0.0287(13) Uani 1 1 d . . . . .
H106 H -0.2090 0.2966 0.4510 0.034 Uiso 1 1 calc R U . . .
C107 C -0.0772(5) 0.3689(3) 0.4301(2) 0.0252(12) Uani 1 1 d . . . . .
H107 H -0.0733 0.3956 0.4604 0.030 Uiso 1 1 calc R U . . .
C108 C -0.0023(5) 0.3880(3) 0.39074(19) 0.0220(12) Uani 1 1 d . . . . .
C109 C 0.2660(5) 0.4429(3) 0.41515(19) 0.0226(12) Uani 1 1 d . . . . .
C110 C 0.3757(6) 0.4206(3) 0.3878(2) 0.0296(13) Uani 1 1 d . . . . .
H110 H 0.3682 0.4154 0.3531 0.035 Uiso 1 1 calc R U . . .
C111 C 0.4969(6) 0.4059(3) 0.4107(2) 0.0378(15) Uani 1 1 d . . . . .
H111 H 0.5716 0.3912 0.3917 0.045 Uiso 1 1 calc R U . . .
C112 C 0.5080(7) 0.4127(3) 0.4608(2) 0.0376(16) Uani 1 1 d . . . . .
H112 H 0.5908 0.4033 0.4765 0.045 Uiso 1 1 calc R U . . .
C113 C 0.3988(7) 0.4331(3) 0.4881(2) 0.0354(15) Uani 1 1 d . . . . .
H113 H 0.4063 0.4363 0.5227 0.042 Uiso 1 1 calc R U . . .
C114 C 0.2789(6) 0.4489(3) 0.4663(2) 0.0295(13) Uani 1 1 d . . . . .
H114 H 0.2053 0.4639 0.4858 0.035 Uiso 1 1 calc R U . . .
C115 C -0.0250(5) 0.7121(3) 0.4499(2) 0.0256(12) Uani 1 1 d . . . . .
H115 H 0.0664 0.7140 0.4611 0.031 Uiso 1 1 calc R U . . .
C116 C -0.1001(6) 0.7710(3) 0.4562(2) 0.0346(14) Uani 1 1 d . . . . .
H116 H -0.0599 0.8122 0.4707 0.042 Uiso 1 1 calc R U . . .
C117 C -0.2320(6) 0.7682(3) 0.4412(2) 0.0343(14) Uani 1 1 d . . . . .
H117 H -0.2842 0.8078 0.4453 0.041 Uiso 1 1 calc R U . . .
C118 C -0.2920(5) 0.7071(3) 0.4197(2) 0.0267(12) Uani 1 1 d . . . . .
C119 C -0.4278(6) 0.6992(3) 0.4043(2) 0.0368(15) Uani 1 1 d . . . . .
H119 H -0.4870 0.7362 0.4085 0.044 Uiso 1 1 calc R U . . .
C120 C -0.4738(6) 0.6375(4) 0.3831(2) 0.0390(16) Uani 1 1 d . . . . .
H120 H -0.5657 0.6322 0.3725 0.047 Uiso 1 1 calc R U . . .
C121 C -0.3885(6) 0.5815(3) 0.3764(2) 0.0335(14) Uani 1 1 d . . . . .
H121 H -0.4237 0.5399 0.3606 0.040 Uiso 1 1 calc R U . . .
C122 C -0.2550(5) 0.5856(3) 0.39213(19) 0.0257(13) Uani 1 1 d . . . . .
C123 C -0.2091(5) 0.6505(3) 0.41328(19) 0.0255(12) Uani 1 1 d . . . . .
C124 C -0.1625(5) 0.5284(3) 0.3912(2) 0.0312(14) Uani 1 1 d . . . . .
H12A H -0.1592 0.5059 0.3577 0.037 Uiso 1 1 calc R U . . .
H12B H -0.1956 0.4943 0.4133 0.037 Uiso 1 1 calc R U . . .
N1 N -0.1853(4) 0.8374(2) 0.59240(17) 0.0263(11) Uani 1 1 d . . . . .
N2 N -0.0750(4) 0.6545(2) 0.42915(15) 0.0205(10) Uani 1 1 d . . . . .
O1 O 0.3102(4) 1.0188(2) 0.78949(14) 0.0343(10) Uani 1 1 d . . . . .
O2 O 0.3851(4) 0.8572(2) 0.76006(14) 0.0315(9) Uani 1 1 d . . . . .
O3 O 0.3804(5) 0.9089(2) 0.88002(16) 0.0472(12) Uani 1 1 d . . . . .
O4 O 0.3572(4) 1.0818(2) 0.90295(15) 0.0413(11) Uani 1 1 d . . . . .
O5 O 0.3320(4) 0.4760(2) 0.21531(14) 0.0369(10) Uani 1 1 d . . . . .
O6 O 0.3583(4) 0.6499(2) 0.23709(14) 0.0343(10) Uani 1 1 d . . . . .
O7 O 0.2876(5) 0.5995(2) 0.12652(15) 0.0448(12) Uani 1 1 d . . . . .
O8 O 0.3083(5) 0.4257(2) 0.09825(16) 0.0439(12) Uani 1 1 d . . . . .
P1 P 0.04533(13) 1.02557(7) 0.62265(5) 0.0187(3) Uani 1 1 d . . . . .
P2 P 0.10583(13) 0.46373(7) 0.38748(5) 0.0200(3) Uani 1 1 d . . . . .
Cl1 Cl 0.10711(13) 0.87471(8) 0.55035(5) 0.0298(3) Uani 1 1 d . . . . .
Cl2 Cl 0.23527(13) 0.61454(8) 0.44369(6) 0.0320(3) Uani 1 1 d . . . . .
Pd1 Pd -0.05497(4) 0.92448(2) 0.60468(2) 0.02127(11) Uani 1 1 d . . . . .
Pd2 Pd 0.02487(4) 0.56391(2) 0.41303(2) 0.02043(11) Uani 1 1 d . . . . .

loop_
_atom_site_aniso_label
_atom_site_aniso_U_11
_atom_site_aniso_U_22
_atom_site_aniso_U_33
_atom_site_aniso_U_23
_atom_site_aniso_U_13
_atom_site_aniso_U_12
C1 0.020(3) 0.029(3) 0.016(2) 0.000(2) 0.001(2) 0.001(2)
C2 0.015(2) 0.024(3) 0.021(3) -0.005(2) 0.002(2) 0.001(2)
C3 0.020(3) 0.027(3) 0.016(2) 0.002(2) 0.001(2) -0.001(2)
C4 0.026(3) 0.031(3) 0.017(3) 0.003(2) -0.001(2) 0.001(2)
C5 0.033(3) 0.027(3) 0.021(3) -0.002(2) 0.000(2) -0.004(3)
C6 0.027(3) 0.023(3) 0.026(3) -0.007(2) 0.007(2) 0.003(2)
C7 0.029(3) 0.030(3) 0.024(3) 0.000(2) -0.001(2) 0.008(3)
C8 0.028(3) 0.025(3) 0.026(3) -0.005(2) -0.002(2) 0.000(3)
C9 0.029(3) 0.042(4) 0.042(4) 0.008(3) -0.009(3) -0.002(3)
C10 0.030(4) 0.058(5) 0.052(4) 0.011(4) 0.002(3) -0.005(3)
C11 0.051(4) 0.043(4) 0.045(4) 0.008(3) 0.001(3) -0.014(4)
C12 0.046(4) 0.025(3) 0.032(3) 0.000(3) 0.000(3) -0.001(3)
C13 0.032(3) 0.021(3) 0.029(3) -0.009(2) -0.005(2) -0.002(3)
C14 0.065(5) 0.031(4) 0.037(4) 0.004(3) -0.004(3) 0.006(3)
C15 0.061(5) 0.042(4) 0.037(4) 0.011(3) 0.000(3) 0.001(4)
C16 0.082(6) 0.049(5) 0.046(4) 0.012(4) 0.000(4) -0.019(4)
C17 0.105(7) 0.067(6) 0.051(5) 0.021(4) 0.021(5) -0.023(5)
C18 0.090(6) 0.067(6) 0.031(4) 0.011(4) 0.008(4) -0.009(5)
C19 0.065(5) 0.045(4) 0.028(3) 0.009(3) -0.003(3) -0.005(4)
C20 0.055(4) 0.043(4) 0.031(3) 0.014(3) -0.004(3) -0.004(3)
C21 0.067(5) 0.048(5) 0.030(3) 0.002(3) -0.004(3) -0.006(4)
C22 0.050(4) 0.049(4) 0.018(3) -0.005(3) -0.003(3) 0.004(3)
C23 0.055(5) 0.064(5) 0.028(3) 0.003(3) 0.010(3) -0.003(4)
C24 0.046(4) 0.059(5) 0.041(4) 0.003(4) 0.006(3) -0.007(4)
C25 0.044(4) 0.045(4) 0.027(3) -0.001(3) -0.001(3) 0.004(3)
C26 0.041(4) 0.036(4) 0.017(3) -0.011(2) -0.003(2) 0.002(3)
C27 0.041(4) 0.038(4) 0.018(3) -0.008(3) 0.000(3) -0.001(3)
C28 0.039(3) 0.031(4) 0.026(3) -0.008(3) -0.004(3) -0.002(3)
C29 0.049(5) 0.122(9) 0.057(7) -0.012(7) -0.011(5) 0.022(6)
C30 0.049(5) 0.122(9) 0.057(7) -0.012(7) -0.011(5) 0.022(6)
C31 0.028(6) 0.111(17) 0.061(10) -0.018(8) -0.001(6) 0.004(8)
C29B 0.049(5) 0.122(9) 0.057(7) -0.012(7) -0.011(5) 0.022(6)
C30B 0.049(5) 0.122(9) 0.057(7) -0.012(7) -0.011(5) 0.022(6)
C31B 0.028(6) 0.111(17) 0.061(10) -0.018(8) -0.001(6) 0.004(8)
C32 0.049(4) 0.043(4) 0.032(3) 0.000(3) -0.001(3) 0.016(3)
C33 0.056(5) 0.069(6) 0.048(4) 0.015(4) 0.011(4) 0.021(4)
C34 0.100(7) 0.094(8) 0.065(6) 0.027(5) 0.030(5) 0.063(6)
C35 0.056(7) 0.063(9) 0.065(9) -0.004(6) -0.016(7) -0.017(7)
C36 0.063(8) 0.081(10) 0.069(9) 0.000(7) -0.008(7) -0.015(7)
C37 0.062(9) 0.120(16) 0.062(15) -0.010(13) 0.004(12) -0.006(9)
C35B 0.056(7) 0.063(9) 0.065(9) -0.004(6) -0.016(7) -0.017(7)
C36B 0.063(8) 0.081(10) 0.069(9) 0.000(7) -0.008(7) -0.015(7)
C37B 0.062(9) 0.120(16) 0.062(15) -0.010(13) 0.004(12) -0.006(9)
C38 0.068(5) 0.075(6) 0.047(5) -0.018(4) -0.017(4) -0.015(5)
C39 0.085(7) 0.114(10) 0.118(10) -0.030(8) -0.037(7) -0.037(7)
C40 0.116(12) 0.100(12) 0.103(11) 0.003(9) -0.018(10) -0.058(10)
C40B 0.116(12) 0.100(12) 0.103(11) 0.003(9) -0.018(10) -0.058(10)
C41 0.020(3) 0.029(3) 0.023(3) 0.002(2) 0.003(2) 0.002(2)
C42 0.036(3) 0.031(4) 0.025(3) -0.002(2) 0.003(2) 0.010(3)
C43 0.036(4) 0.039(4) 0.043(4) 0.002(3) 0.005(3) 0.018(3)
C44 0.020(3) 0.039(4) 0.034(3) 0.008(3) -0.004(2) 0.007(3)
C45 0.023(3) 0.036(4) 0.024(3) 0.000(2) 0.000(2) 0.000(3)
C46 0.019(3) 0.023(3) 0.021(3) -0.001(2) -0.001(2) -0.001(2)
C47 0.017(3) 0.018(3) 0.028(3) 0.002(2) 0.004(2) 0.006(2)
C48 0.023(3) 0.038(4) 0.030(3) 0.007(3) 0.005(2) 0.003(3)
C49 0.024(3) 0.036(4) 0.050(4) 0.014(3) 0.003(3) 0.001(3)
C50 0.036(4) 0.032(4) 0.063(5) 0.015(3) 0.028(3) 0.011(3)
C51 0.060(4) 0.030(4) 0.032(3) 0.008(3) 0.023(3) 0.013(3)
C52 0.040(3) 0.025(3) 0.021(3) -0.002(2) 0.000(2) 0.003(3)
C53 0.025(3) 0.020(3) 0.051(4) 0.002(3) -0.006(3) 0.007(2)
C54 0.039(4) 0.019(3) 0.049(4) 0.006(3) -0.003(3) -0.003(3)
C55 0.025(3) 0.035(4) 0.046(4) 0.010(3) -0.008(3) -0.012(3)
C56 0.021(3) 0.033(4) 0.028(3) 0.012(3) 0.000(2) -0.006(2)
C57 0.022(3) 0.043(4) 0.036(3) 0.012(3) 0.000(2) -0.004(3)
C58 0.017(3) 0.053(5) 0.037(3) 0.009(3) 0.001(2) 0.011(3)
C59 0.028(3) 0.037(4) 0.025(3) 0.003(3) 0.007(2) 0.004(3)
C60 0.023(3) 0.030(3) 0.024(3) 0.007(2) 0.005(2) -0.001(2)
C61 0.016(3) 0.030(3) 0.022(3) 0.009(2) 0.004(2) 0.001(2)
C62 0.034(3) 0.032(4) 0.034(3) -0.011(3) 0.008(3) -0.002(3)
C63 0.020(3) 0.021(3) 0.023(3) 0.001(2) 0.000(2) 0.002(2)
C64 0.019(3) 0.025(3) 0.017(2) 0.002(2) -0.001(2) 0.000(2)
C65 0.019(3) 0.027(3) 0.023(3) 0.003(2) 0.000(2) 0.000(2)
C66 0.026(3) 0.032(3) 0.024(3) 0.005(2) 0.003(2) -0.002(3)
C67 0.035(3) 0.023(3) 0.023(3) -0.001(2) -0.002(2) 0.006(3)
C68 0.032(3) 0.022(3) 0.026(3) -0.003(2) -0.003(2) -0.002(3)
C69 0.025(3) 0.027(3) 0.029(3) -0.001(2) -0.001(2) -0.005(2)
C70 0.031(3) 0.020(3) 0.020(3) -0.002(2) 0.002(2) -0.002(2)
C71 0.033(3) 0.036(4) 0.033(3) 0.008(3) 0.007(3) 0.001(3)
C72 0.032(3) 0.037(4) 0.045(4) 0.008(3) 0.007(3) 0.002(3)
C73 0.042(4) 0.028(4) 0.033(3) 0.000(3) -0.004(3) 0.010(3)
C74 0.052(4) 0.007(3) 0.024(3) 0.001(2) 0.004(3) 0.000(3)
C75 0.034(3) 0.023(3) 0.027(3) -0.005(2) 0.005(2) -0.003(3)
C76 0.065(5) 0.029(4) 0.025(3) 0.004(3) 0.007(3) -0.006(3)
C77 0.063(4) 0.032(4) 0.022(3) 0.008(3) 0.002(3) -0.003(3)
C78 0.074(5) 0.041(4) 0.031(4) 0.012(3) 0.008(3) -0.001(4)
C79 0.071(5) 0.057(5) 0.032(4) 0.018(3) 0.003(3) 0.000(4)
C80 0.076(5) 0.050(5) 0.024(3) 0.004(3) 0.000(3) -0.005(4)
C81 0.070(5) 0.040(4) 0.024(3) 0.002(3) 0.006(3) -0.007(4)
C82 0.056(4) 0.040(4) 0.024(3) 0.010(3) 0.004(3) -0.004(3)
C83 0.068(5) 0.048(4) 0.020(3) 0.002(3) 0.010(3) -0.007(4)
C84 0.051(4) 0.036(4) 0.018(3) -0.002(3) 0.006(3) -0.009(3)
C85 0.054(4) 0.049(4) 0.023(3) 0.005(3) -0.003(3) -0.005(3)
C86 0.041(4) 0.063(5) 0.032(4) 0.002(3) 0.002(3) -0.005(4)
C87 0.045(4) 0.044(4) 0.022(3) 0.000(3) 0.004(3) -0.012(3)
C88 0.046(4) 0.036(4) 0.019(3) -0.003(3) 0.003(3) -0.006(3)
C89 0.048(4) 0.035(4) 0.019(3) -0.008(3) 0.005(3) -0.008(3)
C90 0.050(4) 0.034(4) 0.025(3) -0.002(3) 0.008(3) -0.001(3)
C91 0.037(5) 0.052(8) 0.036(6) -0.005(4) 0.014(5) -0.008(5)
C92 0.046(6) 0.084(9) 0.044(7) -0.007(6) 0.013(5) 0.001(7)
C93 0.041(10) 0.09(2) 0.075(15) -0.030(11) -0.010(8) -0.010(11)
C91B 0.037(5) 0.052(8) 0.036(6) -0.005(4) 0.014(5) -0.008(5)
C92B 0.046(6) 0.084(9) 0.044(7) -0.007(6) 0.013(5) 0.001(7)
C93B 0.041(10) 0.09(2) 0.075(15) -0.030(11) -0.010(8) -0.010(11)
C94 0.046(4) 0.034(4) 0.039(4) 0.002(3) -0.001(3) -0.017(3)
C95 0.053(5) 0.077(7) 0.082(6) -0.011(5) 0.015(4) -0.032(5)
C96 0.100(8) 0.127(10) 0.080(7) 0.010(6) -0.012(6) -0.082(7)
C97 0.068(6) 0.080(7) 0.051(5) 0.017(4) 0.019(4) 0.003(5)
C98 0.060(5) 0.082(7) 0.072(6) 0.001(5) 0.004(5) 0.017(5)
C99 0.061(6) 0.124(10) 0.122(9) -0.005(8) 0.012(6) 0.017(7)
C100 0.078(6) 0.067(6) 0.065(5) -0.021(4) 0.032(5) 0.001(5)
C101 0.124(9) 0.132(12) 0.092(10) -0.031(8) 0.056(6) 0.021(7)
C102 0.124(9) 0.132(12) 0.092(10) -0.031(8) 0.056(6) 0.021(7)
C201 0.124(9) 0.132(12) 0.092(10) -0.031(8) 0.056(6) 0.021(7)
C202 0.124(9) 0.132(12) 0.092(10) -0.031(8) 0.056(6) 0.021(7)
C103 0.022(3) 0.015(3) 0.023(3) -0.001(2) -0.005(2) 0.002(2)
C104 0.030(3) 0.028(3) 0.029(3) 0.002(2) -0.004(2) -0.004(3)
C105 0.021(3) 0.032(4) 0.042(4) 0.005(3) -0.006(2) -0.005(3)
C106 0.021(3) 0.030(3) 0.037(3) 0.015(3) 0.001(2) 0.001(2)
C107 0.024(3) 0.024(3) 0.028(3) 0.003(2) 0.003(2) 0.005(2)
C108 0.018(3) 0.023(3) 0.025(3) 0.004(2) -0.001(2) 0.005(2)
C109 0.023(3) 0.017(3) 0.027(3) 0.000(2) -0.007(2) -0.001(2)
C110 0.029(3) 0.030(3) 0.030(3) 0.002(3) -0.005(2) 0.000(3)
C111 0.028(3) 0.031(4) 0.055(4) 0.004(3) -0.007(3) 0.004(3)
C112 0.037(4) 0.023(3) 0.053(4) 0.006(3) -0.025(3) -0.005(3)
C113 0.051(4) 0.019(3) 0.034(3) -0.001(3) -0.021(3) -0.006(3)
C114 0.040(3) 0.023(3) 0.024(3) -0.005(2) -0.003(2) -0.007(3)
C115 0.019(3) 0.023(3) 0.033(3) -0.002(2) -0.002(2) 0.000(2)
C116 0.035(3) 0.024(3) 0.044(4) -0.006(3) -0.005(3) 0.002(3)
C117 0.032(3) 0.027(4) 0.044(4) -0.002(3) 0.002(3) 0.009(3)
C118 0.023(3) 0.029(3) 0.029(3) 0.006(2) 0.001(2) 0.006(2)
C119 0.027(3) 0.041(4) 0.043(4) 0.004(3) -0.005(3) 0.005(3)
C120 0.020(3) 0.056(5) 0.040(4) 0.000(3) -0.007(3) -0.002(3)
C121 0.028(3) 0.037(4) 0.035(3) 0.000(3) -0.005(3) -0.008(3)
C122 0.024(3) 0.027(3) 0.025(3) -0.003(2) 0.005(2) -0.005(2)
C123 0.020(3) 0.030(3) 0.026(3) 0.003(2) -0.003(2) 0.001(2)
C124 0.017(3) 0.043(4) 0.035(3) 0.008(3) 0.001(2) 0.001(3)
N1 0.018(2) 0.023(3) 0.037(3) 0.004(2) -0.0078(19) -0.007(2)
N2 0.017(2) 0.021(3) 0.024(2) -0.0013(18) 0.0021(18) 0.0019(19)
O1 0.033(2) 0.041(3) 0.028(2) -0.0011(19) -0.0126(18) 0.004(2)
O2 0.027(2) 0.032(2) 0.035(2) -0.0030(18) -0.0033(17) 0.0070(18)
O3 0.057(3) 0.043(3) 0.043(3) 0.012(2) 0.003(2) -0.009(2)
O4 0.043(3) 0.050(3) 0.030(2) -0.004(2) -0.0092(19) -0.002(2)
O5 0.041(3) 0.040(3) 0.030(2) 0.0068(19) 0.0134(19) -0.003(2)
O6 0.036(2) 0.029(2) 0.036(2) -0.0047(18) 0.0104(19) -0.0115(19)
O7 0.059(3) 0.043(3) 0.033(2) 0.004(2) 0.002(2) 0.004(2)
O8 0.049(3) 0.043(3) 0.039(3) -0.007(2) 0.015(2) 0.000(2)
P1 0.0171(6) 0.0213(8) 0.0169(6) -0.0023(5) -0.0003(5) -0.0009(6)
P2 0.0197(7) 0.0199(8) 0.0201(7) 0.0004(5) 0.0005(5) 0.0002(6)
Cl1 0.0177(6) 0.0300(8) 0.0404(8) -0.0064(6) 0.0005(6) 0.0014(6)
Cl2 0.0200(7) 0.0302(8) 0.0448(9) -0.0031(6) -0.0062(6) 0.0009(6)
Pd1 0.0155(2) 0.0230(2) 0.0246(2) -0.00166(17) -0.00176(16) -0.00101(17)
Pd2 0.0177(2) 0.0201(2) 0.0230(2) -0.00131(17) 0.00001(16) 0.00049(17)

loop_
_atom_type_symbol
_atom_type_description
_atom_type_scat_dispersion_real
_atom_type_scat_dispersion_imag
_atom_type_scat_source
C C 0.0033 0.0016 'International Tables Vol C Tables 4.2.6.8 and 6.1.1.4'
H H 0.0000 0.0000 'International Tables Vol C Tables 4.2.6.8 and 6.1.1.4'
N N 0.0061 0.0033 'International Tables Vol C Tables 4.2.6.8 and 6.1.1.4'
O O 0.0106 0.0060 'International Tables Vol C Tables 4.2.6.8 and 6.1.1.4'
P P 0.1023 0.0942 'International Tables Vol C Tables 4.2.6.8 and 6.1.1.4'
Cl Cl 0.1484 0.1585 'International Tables Vol C Tables 4.2.6.8 and 6.1.1.4'
Pd Pd -0.9988 1.0072 'International Tables Vol C Tables 4.2.6.8 and 6.1.1.4'

loop_
_geom_angle_atom_site_label_1
_geom_angle_atom_site_label_2
_geom_angle_atom_site_label_3
_geom_angle
C6 C1 C2 118.1(5)
C6 C1 C41 127.5(5)
C2 C1 C41 114.4(5)
C3 C2 C1 122.3(5)
C3 C2 P1 127.7(4)
C1 C2 P1 109.8(4)
C4 C3 C2 116.8(5)
C4 C3 C7 119.6(5)
C2 C3 C7 123.6(5)
O1 C4 C3 118.5(5)
O1 C4 C5 118.8(5)
C3 C4 C5 122.6(5)
C6 C5 C4 118.3(5)
C6 C5 C28 121.5(5)
C4 C5 C28 120.0(5)
C5 C6 C1 121.3(5)
C5 C6 H6 119.3
C1 C6 H6 119.3
C3 C7 C8 111.0(4)
C3 C7 H7A 109.4
C8 C7 H7A 109.4
C3 C7 H7B 109.4
C8 C7 H7B 109.4
H7A C7 H7B 108.0
C9 C8 C13 118.5(6)
C9 C8 C7 118.8(5)
C13 C8 C7 122.7(5)
C8 C9 C10 120.9(6)
C8 C9 H9 119.5
C10 C9 H9 119.5
C11 C10 C9 119.6(6)
C11 C10 H10 120.2
C9 C10 H10 120.2
C10 C11 C12 120.9(6)
C10 C11 H11 119.6
C12 C11 H11 119.6
C11 C12 C13 118.9(6)
C11 C12 C14 119.7(6)
C13 C12 C14 121.3(6)
O2 C13 C12 119.6(5)
O2 C13 C8 119.2(5)
C12 C13 C8 121.1(5)
C15 C14 C12 108.9(6)
C15 C14 H14A 109.9
C12 C14 H14A 109.9
C15 C14 H14B 109.9
C12 C14 H14B 109.9
H14A C14 H14B 108.3
C16 C15 C20 117.4(7)
C16 C15 C14 121.6(7)
C20 C15 C14 120.5(6)
C17 C16 C15 121.3(7)
C17 C16 H16 119.4
C15 C16 H16 119.4
C16 C17 C18 119.7(7)
C16 C17 H17 120.1
C18 C17 H17 120.1
C17 C18 C19 121.0(7)
C17 C18 H18 119.5
C19 C18 H18 119.5
C18 C19 C20 118.0(7)
C18 C19 C21 121.3(7)
C20 C19 C21 120.3(6)
O3 C20 C19 119.2(6)
O3 C20 C15 118.6(6)
C19 C20 C15 122.1(6)
C19 C21 C22 110.2(6)
C19 C21 H21A 109.6
C22 C21 H21A 109.6
C19 C21 H21B 109.6
C22 C21 H21B 109.6
H21A C21 H21B 108.1
C23 C22 C27 117.3(6)
C23 C22 C21 120.1(7)
C27 C22 C21 122.5(6)
C22 C23 C24 121.5(7)
C22 C23 H23 119.3
C24 C23 H23 119.3
C25 C24 C23 120.0(7)
C25 C24 H24 120.0
C23 C24 H24 120.0
C24 C25 C26 120.5(7)
C24 C25 H25 119.7
C26 C25 H25 119.7
C27 C26 C25 118.7(6)
C27 C26 C28 121.7(6)
C25 C26 C28 119.5(6)
C26 C27 O4 119.9(6)
C26 C27 C22 121.8(6)
O4 C27 C22 118.2(6)
C5 C28 C26 111.5(5)
C5 C28 H28A 109.3
C26 C28 H28A 109.3
C5 C28 H28B 109.3
C26 C28 H28B 109.3
H28A C28 H28B 108.0
C30 C29 O1 116.5(19)
C30 C29 H29A 108.2
O1 C29 H29A 108.2
C30 C29 H29B 108.2
O1 C29 H29B 108.2
H29A C29 H29B 107.3
C29 C30 C31 116.2(19)
C29 C30 H30A 108.2
C31 C30 H30A 108.2
C29 C30 H30B 108.2
C31 C30 H30B 108.2
H30A C30 H30B 107.4
C30 C31 H31A 109.5
C30 C31 H31B 109.5
H31A C31 H31B 109.5
C30 C31 H31C 109.5
H31A C31 H31C 109.5
H31B C31 H31C 109.5
O1 C29B C30B 114.8(15)
O1 C29B H29C 108.6
C30B C29B H29C 108.6
O1 C29B H29D 108.6
C30B C29B H29D 108.6
H29C C29B H29D 107.5
C29B C30B C31B 109.5(15)
C29B C30B H30C 109.8
C31B C30B H30C 109.8
C29B C30B H30D 109.8
C31B C30B H30D 109.8
H30C C30B H30D 108.2
C30B C31B H31D 109.5
C30B C31B H31E 109.5
H31D C31B H31E 109.5
C30B C31B H31F 109.5
H31D C31B H31F 109.5
H31E C31B H31F 109.5
O2 C32 C33 109.5(6)
O2 C32 H32A 109.8
C33 C32 H32A 109.8
O2 C32 H32B 109.8
C33 C32 H32B 109.8
H32A C32 H32B 108.2
C32 C33 C34 112.1(7)
C32 C33 H33A 109.2
C34 C33 H33A 109.2
C32 C33 H33B 109.2
C34 C33 H33B 109.2
H33A C33 H33B 107.9
C33 C34 H34A 109.5
C33 C34 H34B 109.5
H34A C34 H34B 109.5
C33 C34 H34C 109.5
H34A C34 H34C 109.5
H34B C34 H34C 109.5
O3 C35 C36 111.6(10)
O3 C35 H35A 109.3
C36 C35 H35A 109.3
O3 C35 H35B 109.3
C36 C35 H35B 109.3
H35A C35 H35B 108.0
C37 C36 C35 112.9(15)
C37 C36 H36A 109.0
C35 C36 H36A 109.0
C37 C36 H36B 109.0
C35 C36 H36B 109.0
H36A C36 H36B 107.8
C36 C37 H37A 109.5
C36 C37 H37B 109.5
H37A C37 H37B 109.5
C36 C37 H37C 109.5
H37A C37 H37C 109.5
H37B C37 H37C 109.5
O3 C35B C36B 111(2)
O3 C35B H35C 109.4
C36B C35B H35C 109.4
O3 C35B H35D 109.4
C36B C35B H35D 109.4
H35C C35B H35D 108.0
C35B C36B C37B 115(3)
C35B C36B H36C 108.5
C37B C36B H36C 108.5
C35B C36B H36D 108.5
C37B C36B H36D 108.5
H36C C36B H36D 107.5
C36B C37B H37D 109.5
C36B C37B H37E 109.5
H37D C37B H37E 109.5
C36B C37B H37F 109.5
H37D C37B H37F 109.5
H37E C37B H37F 109.5
O4 C38 C39 109.5(7)
O4 C38 H38A 109.8
C39 C38 H38A 109.8
O4 C38 H38B 109.8
C39 C38 H38B 109.8
H38A C38 H38B 108.2
C38 C39 C40 114.7(11)
C38 C39 C40B 111.2(18)
C38 C39 H39A 108.6
C40 C39 H39A 108.6
C38 C39 H39B 108.6
C40 C39 H39B 108.6
H39A C39 H39B 107.6
C38 C39 H39C 109.4
C40B C39 H39C 109.4
C38 C39 H39D 109.4
C40B C39 H39D 109.4
H39C C39 H39D 108.0
C39 C40 H40A 109.5
C39 C40 H40B 109.5
H40A C40 H40B 109.5
C39 C40 H40C 109.5
H40A C40 H40C 109.5
H40B C40 H40C 109.5
C39 C40B H40D 109.5
C39 C40B H40E 109.5
H40D C40B H40E 109.5
C39 C40B H40F 109.5
H40D C40B H40F 109.5
H40E C40B H40F 109.5
C42 C41 C46 119.8(5)
C42 C41 C1 127.4(5)
C46 C41 C1 112.8(5)
C41 C42 C43 118.5(5)
C41 C42 H42 120.8
C43 C42 H42 120.8
C44 C43 C42 121.6(6)
C44 C43 H43 119.2
C42 C43 H43 119.2
C43 C44 C45 120.2(6)
C43 C44 H44 119.9
C45 C44 H44 119.9
C44 C45 C46 118.8(5)
C44 C45 H45 120.6
C46 C45 H45 120.6
C45 C46 C41 121.1(5)
C45 C46 P1 127.5(4)
C41 C46 P1 111.5(4)
C48 C47 C52 118.4(5)
C48 C47 P1 122.6(4)
C52 C47 P1 118.9(4)
C47 C48 C49 121.4(5)
C47 C48 H48 119.3
C49 C48 H48 119.3
C50 C49 C48 119.4(6)
C50 C49 H49 120.3
C48 C49 H49 120.3
C51 C50 C49 119.9(6)
C51 C50 H50 120.1
C49 C50 H50 120.1
C50 C51 C52 120.9(6)
C50 C51 H51 119.5
C52 C51 H51 119.5
C51 C52 C47 119.9(6)
C51 C52 H52 120.0
C47 C52 H52 120.0
N1 C53 C54 121.4(6)
N1 C53 H53 119.3
C54 C53 H53 119.3
C55 C54 C53 120.2(6)
C55 C54 H54 119.9
C53 C54 H54 119.9
C54 C55 C56 119.4(5)
C54 C55 H55 120.3
C56 C55 H55 120.3
C57 C56 C61 118.5(6)
C57 C56 C55 124.6(5)
C61 C56 C55 116.8(5)
C58 C57 C56 119.4(6)
C58 C57 H57 120.3
C56 C57 H57 120.3
C57 C58 C59 121.2(6)
C57 C58 H58 119.4
C59 C58 H58 119.4
C60 C59 C58 121.5(6)
C60 C59 H59 119.2
C58 C59 H59 119.2
C59 C60 C61 117.2(5)
C59 C60 C62 125.8(5)
C61 C60 C62 117.0(5)
N1 C61 C56 121.7(5)
N1 C61 C60 116.2(5)
C56 C61 C60 122.0(5)
C60 C62 Pd1 105.0(4)
C60 C62 H62A 110.8
Pd1 C62 H62A 110.8
C60 C62 H62B 110.8
Pd1 C62 H62B 110.8
H62A C62 H62B 108.8
C68 C63 C64 120.0(5)
C68 C63 C103 126.1(5)
C64 C63 C103 113.9(4)
C63 C64 C65 121.6(5)
C63 C64 P2 110.7(4)
C65 C64 P2 127.4(4)
C64 C65 C66 116.0(5)
C64 C65 C69 123.0(5)
C66 C65 C69 120.7(5)
O5 C66 C67 119.1(5)
O5 C66 C65 118.5(5)
C67 C66 C65 122.3(5)
C68 C67 C66 119.0(5)
C68 C67 C90 121.3(5)
C66 C67 C90 119.4(5)
C67 C68 C63 120.4(5)
C67 C68 H68 119.8
C63 C68 H68 119.8
C65 C69 C70 109.1(4)
C65 C69 H69A 109.9
C70 C69 H69A 109.9
C65 C69 H69B 109.9
C70 C69 H69B 109.9
H69A C69 H69B 108.3
C71 C70 C75 117.2(5)
C71 C70 C69 120.7(5)
C75 C70 C69 122.1(5)
C72 C71 C70 122.3(6)
C72 C71 H71 118.9
C70 C71 H71 118.9
C71 C72 C73 119.5(6)
C71 C72 H72 120.2
C73 C72 H72 120.2
C74 C73 C72 119.8(6)
C74 C73 H73 120.1
C72 C73 H73 120.1
C73 C74 C75 119.9(5)
C73 C74 C76 118.0(6)
C75 C74 C76 122.1(6)
O6 C75 C70 119.3(5)
O6 C75 C74 119.5(5)
C70 C75 C74 121.1(5)
C77 C76 C74 109.6(5)
C77 C76 H76A 109.7
C74 C76 H76A 109.7
C77 C76 H76B 109.7
C74 C76 H76B 109.7
H76A C76 H76B 108.2
C78 C77 C82 118.0(6)
C78 C77 C76 121.8(6)
C82 C77 C76 120.0(6)
C79 C78 C77 120.5(7)
C79 C78 H78 119.7
C77 C78 H78 119.7
C80 C79 C78 120.1(7)
C80 C79 H79 119.9
C78 C79 H79 119.9
C79 C80 C81 121.1(7)
C79 C80 H80 119.5
C81 C80 H80 119.5
C82 C81 C80 118.1(7)
C82 C81 C83 119.3(7)
C80 C81 C83 122.3(6)
O7 C82 C81 119.4(6)
O7 C82 C77 118.5(6)
C81 C82 C77 122.0(7)
C81 C83 C84 109.8(5)
C81 C83 H83A 109.7
C84 C83 H83A 109.7
C81 C83 H83B 109.7
C84 C83 H83B 109.7
H83A C83 H83B 108.2
C85 C84 C89 118.6(6)
C85 C84 C83 118.9(6)
C89 C84 C83 122.3(6)
C84 C85 C86 121.1(7)
C84 C85 H85 119.5
C86 C85 H85 119.5
C87 C86 C85 119.2(6)
C87 C86 H86 120.4
C85 C86 H86 120.4
C86 C87 C88 121.9(6)
C86 C87 H87 119.0
C88 C87 H87 119.0
C87 C88 C89 118.1(6)
C87 C88 C90 120.0(6)
C89 C88 C90 121.8(6)
O8 C89 C84 119.7(5)
O8 C89 C88 119.4(6)
C84 C89 C88 120.9(6)
C88 C90 C67 109.4(5)
C88 C90 H90A 109.8
C67 C90 H90A 109.8
C88 C90 H90B 109.8
C67 C90 H90B 109.8
H90A C90 H90B 108.3
O5 C91 C92 111.7(10)
O5 C91 H91A 109.3
C92 C91 H91A 109.3
O5 C91 H91B 109.3
C92 C91 H91B 109.3
H91A C91 H91B 107.9
C91 C92 C93 114.9(12)
C91 C92 H92A 108.5
C93 C92 H92A 108.5
C91 C92 H92B 108.5
C93 C92 H92B 108.5
H92A C92 H92B 107.5
C92 C93 H93A 109.5
C92 C93 H93B 109.5
H93A C93 H93B 109.5
C92 C93 H93C 109.5
H93A C93 H93C 109.5
H93B C93 H93C 109.5
C92B C91B O5 111.2(15)
C92B C91B H91C 109.4
O5 C91B H91C 109.4
C92B C91B H91D 109.4
O5 C91B H91D 109.4
H91C C91B H91D 108.0
C93B C92B C91B 112(2)
C93B C92B H92C 109.3
C91B C92B H92C 109.3
C93B C92B H92D 109.3
C91B C92B H92D 109.3
H92C C92B H92D 107.9
C92B C93B H93D 109.5
C92B C93B H93E 109.5
H93D C93B H93E 109.5
C92B C93B H93F 109.5
H93D C93B H93F 109.5
H93E C93B H93F 109.5
O6 C94 C95 108.7(6)
O6 C94 H94A 109.9
C95 C94 H94A 109.9
O6 C94 H94B 109.9
C95 C94 H94B 109.9
H94A C94 H94B 108.3
C94 C95 C96 110.4(8)
C94 C95 H95A 109.6
C96 C95 H95A 109.6
C94 C95 H95B 109.6
C96 C95 H95B 109.6
H95A C95 H95B 108.1
C95 C96 H96A 109.5
C95 C96 H96B 109.5
H96A C96 H96B 109.5
C95 C96 H96C 109.5
H96A C96 H96C 109.5
H96B C96 H96C 109.5
C98 C97 O7 112.2(7)
C98 C97 H97A 109.2
O7 C97 H97A 109.2
C98 C97 H97B 109.2
O7 C97 H97B 109.2
H97A C97 H97B 107.9
C97 C98 C99 113.6(9)
C97 C98 H98A 108.8
C99 C98 H98A 108.8
C97 C98 H98B 108.8
C99 C98 H98B 108.8
H98A C98 H98B 107.7
C98 C99 H99A 109.5
C98 C99 H99B 109.5
H99A C99 H99B 109.5
C98 C99 H99C 109.5
H99A C99 H99C 109.5
H99B C99 H99C 109.5
O8 C100 C201 109(2)
O8 C100 C101 107.7(17)
O8 C100 H10A 110.2
C101 C100 H10A 110.2
O8 C100 H10B 110.2
C101 C100 H10B 110.2
H10A C100 H10B 108.5
C102 C101 C100 109.1(17)
C102 C101 H10C 109.9
C100 C101 H10C 109.9
C102 C101 H10D 109.9
C100 C101 H10D 109.9
H10C C101 H10D 108.3
C101 C102 H10E 109.5
C101 C102 H10F 109.5
H10E C102 H10F 109.5
C101 C102 H10G 109.5
H10E C102 H10G 109.5
H10F C102 H10G 109.5
C202 C201 C100 109(4)
C202 C201 H20A 109.8
C100 C201 H20A 109.8
C202 C201 H20B 109.8
C100 C201 H20B 109.8
H20A C201 H20B 108.2
C201 C202 H20C 109.5
C201 C202 H20D 109.5
H20C C202 H20D 109.5
C201 C202 H20E 109.5
H20C C202 H20E 109.5
H20D C202 H20E 109.5
C104 C103 C108 118.4(5)
C104 C103 C63 128.5(5)
C108 C103 C63 113.1(4)
C105 C104 C103 120.8(5)
C105 C104 H104 119.6
C103 C104 H104 119.6
C104 C105 C106 119.5(5)
C104 C105 H105 120.2
C106 C105 H105 120.2
C107 C106 C105 121.5(5)
C107 C106 H106 119.2
C105 C106 H106 119.2
C106 C107 C108 118.7(5)
C106 C107 H107 120.7
C108 C107 H107 120.7
C107 C108 C103 121.1(5)
C107 C108 P2 127.9(4)
C103 C108 P2 110.8(4)
C110 C109 C114 118.6(5)
C110 C109 P2 122.8(4)
C114 C109 P2 118.6(4)
C109 C110 C111 120.6(5)
C109 C110 H110 119.7
C111 C110 H110 119.7
C112 C111 C110 120.0(6)
C112 C111 H111 120.0
C110 C111 H111 120.0
C111 C112 C113 119.7(6)
C111 C112 H112 120.1
C113 C112 H112 120.1
C112 C113 C114 121.4(6)
C112 C113 H113 119.3
C114 C113 H113 119.3
C113 C114 C109 119.7(6)
C113 C114 H114 120.1
C109 C114 H114 120.1
N2 C115 C116 122.9(5)
N2 C115 H115 118.5
C116 C115 H115 118.5
C117 C116 C115 118.8(6)
C117 C116 H116 120.6
C115 C116 H116 120.6
C116 C117 C118 120.7(6)
C116 C117 H117 119.6
C118 C117 H117 119.6
C119 C118 C123 118.2(5)
C119 C118 C117 124.5(6)
C123 C118 C117 117.3(5)
C120 C119 C118 119.1(6)
C120 C119 H119 120.4
C118 C119 H119 120.4
C119 C120 C121 121.8(6)
C119 C120 H120 119.1
C121 C120 H120 119.1
C122 C121 C120 121.7(6)
C122 C121 H121 119.1
C120 C121 H121 119.1
C121 C122 C123 115.3(5)
C121 C122 C124 125.5(5)
C123 C122 C124 119.0(5)
N2 C123 C118 121.0(5)
N2 C123 C122 115.2(5)
C118 C123 C122 123.8(5)
C122 C124 Pd2 109.3(4)
C122 C124 H12A 109.8
Pd2 C124 H12A 109.8
C122 C124 H12B 109.8
Pd2 C124 H12B 109.8
H12A C124 H12B 108.3
C53 N1 C61 119.8(5)
C53 N1 Pd1 129.9(4)
C61 N1 Pd1 108.5(4)
C115 N2 C123 119.3(5)
C115 N2 Pd2 128.0(4)
C123 N2 Pd2 112.6(3)
C4 O1 C29B 117.6(11)
C4 O1 C29 109.8(9)
C13 O2 C32 113.4(4)
C35B O3 C20 116.3(13)
C20 O3 C35 112.1(7)
C27 O4 C38 113.0(5)
C66 O5 C91 113.5(6)
C66 O5 C91B 110.8(8)
C75 O6 C94 113.3(4)
C82 O7 C97 112.1(5)
C89 O8 C100 113.9(5)
C46 P1 C2 91.3(2)
C46 P1 C47 103.3(2)
C2 P1 C47 103.5(2)
C46 P1 Pd1 117.75(17)
C2 P1 Pd1 118.29(18)
C47 P1 Pd1 118.43(18)
C108 P2 C109 105.0(2)
C108 P2 C64 91.1(2)
C109 P2 C64 103.0(2)
C108 P2 Pd2 118.38(18)
C109 P2 Pd2 115.76(18)
C64 P2 Pd2 119.92(19)
C62 Pd1 N1 81.0(2)
C62 Pd1 P1 88.30(17)
N1 Pd1 P1 168.79(13)
C62 Pd1 Cl1 171.52(16)
N1 Pd1 Cl1 90.90(13)
P1 Pd1 Cl1 99.69(5)
C124 Pd2 N2 83.1(2)
C124 Pd2 P2 89.01(18)
N2 Pd2 P2 171.20(12)
C124 Pd2 Cl2 174.28(18)
N2 Pd2 Cl2 91.62(12)
P2 Pd2 Cl2 96.43(5)

loop_
_geom_bond_atom_site_label_1
_geom_bond_atom_site_label_2
_geom_bond_distance
C1 C6 1.395(7)
C1 C2 1.413(7)
C1 C41 1.477(8)
C2 C3 1.397(7)
C2 P1 1.819(5)
C3 C4 1.396(7)
C3 C7 1.503(8)
C4 O1 1.373(7)
C4 C5 1.403(8)
C5 C6 1.389(8)
C5 C28 1.507(7)
C6 H6 0.9500
C7 C8 1.526(8)
C7 H7A 0.9900
C7 H7B 0.9900
C8 C9 1.385(8)
C8 C13 1.390(8)
C9 C10 1.388(9)
C9 H9 0.9500
C10 C11 1.371(10)
C10 H10 0.9500
C11 C12 1.387(9)
C11 H11 0.9500
C12 C13 1.388(8)
C12 C14 1.535(9)
C13 O2 1.385(7)
C14 C15 1.517(9)
C14 H14A 0.9900
C14 H14B 0.9900
C15 C16 1.397(9)
C15 C20 1.398(10)
C16 C17 1.384(11)
C16 H16 0.9500
C17 C18 1.385(11)
C17 H17 0.9500
C18 C19 1.390(10)
C18 H18 0.9500
C19 C20 1.397(9)
C19 C21 1.511(10)
C20 O3 1.393(7)
C21 C22 1.520(9)
C21 H21A 0.9900
C21 H21B 0.9900
C22 C23 1.381(9)
C22 C27 1.403(9)
C23 C24 1.387(10)
C23 H23 0.9500
C24 C25 1.368(9)
C24 H24 0.9500
C25 C26 1.389(9)
C25 H25 0.9500
C26 C27 1.385(9)
C26 C28 1.522(8)
C27 O4 1.389(7)
C28 H28A 0.9900
C28 H28B 0.9900
C29 C30 1.35(2)
C29 O1 1.48(2)
C29 H29A 0.9900
C29 H29B 0.9900
C30 C31 1.52(2)
C30 H30A 0.9900
C30 H30B 0.9900
C31 H31A 0.9800
C31 H31B 0.9800
C31 H31C 0.9800
C29B O1 1.42(2)
C29B C30B 1.443(16)
C29B H29C 0.9900
C29B H29D 0.9900
C30B C31B 1.551(16)
C30B H30C 0.9900
C30B H30D 0.9900
C31B H31D 0.9800
C31B H31E 0.9800
C31B H31F 0.9800
C32 O2 1.430(7)
C32 C33 1.486(10)
C32 H32A 0.9900
C32 H32B 0.9900
C33 C34 1.516(11)
C33 H33A 0.9900
C33 H33B 0.9900
C34 H34A 0.9800
C34 H34B 0.9800
C34 H34C 0.9800
C35 O3 1.501(13)
C35 C36 1.509(19)
C35 H35A 0.9900
C35 H35B 0.9900
C36 C37 1.48(3)
C36 H36A 0.9900
C36 H36B 0.9900
C37 H37A 0.9800
C37 H37B 0.9800
C37 H37C 0.9800
C35B O3 1.38(3)
C35B C36B 1.517(17)
C35B H35C 0.9900
C35B H35D 0.9900
C36B C37B 1.54(7)
C36B H36C 0.9900
C36B H36D 0.9900
C37B H37D 0.9800
C37B H37E 0.9800
C37B H37F 0.9800
C38 O4 1.435(8)
C38 C39 1.479(12)
C38 H38A 0.9900
C38 H38B 0.9900
C39 C40 1.490(9)
C39 C40B 1.52(3)
C39 H39A 0.9900
C39 H39B 0.9900
C39 H39C 0.9900
C39 H39D 0.9900
C40 H40A 0.9800
C40 H40B 0.9800
C40 H40C 0.9800
C40B H40D 0.9800
C40B H40E 0.9800
C40B H40F 0.9800
C41 C42 1.391(8)
C41 C46 1.396(7)
C42 C43 1.395(8)
C42 H42 0.9500
C43 C44 1.382(8)
C43 H43 0.9500
C44 C45 1.382(8)
C44 H44 0.9500
C45 C46 1.395(7)
C45 H45 0.9500
C46 P1 1.819(6)
C47 C48 1.378(7)
C47 C52 1.405(7)
C47 P1 1.823(5)
C48 C49 1.394(8)
C48 H48 0.9500
C49 C50 1.387(9)
C49 H49 0.9500
C50 C51 1.369(10)
C50 H50 0.9500
C51 C52 1.387(8)
C51 H51 0.9500
C52 H52 0.9500
C53 N1 1.302(7)
C53 C54 1.415(8)
C53 H53 0.9500
C54 C55 1.360(8)
C54 H54 0.9500
C55 C56 1.416(9)
C55 H55 0.9500
C56 C57 1.401(8)
C56 C61 1.413(7)
C57 C58 1.374(9)
C57 H57 0.9500
C58 C59 1.408(8)
C58 H58 0.9500
C59 C60 1.368(8)
C59 H59 0.9500
C60 C61 1.417(8)
C60 C62 1.481(8)
C61 N1 1.372(7)
C62 Pd1 2.044(5)
C62 H62A 0.9900
C62 H62B 0.9900
C63 C68 1.385(7)
C63 C64 1.395(7)
C63 C103 1.479(7)
C64 C65 1.405(7)
C64 P2 1.823(5)
C65 C66 1.406(7)
C65 C69 1.511(8)
C66 O5 1.386(6)
C66 C67 1.401(8)
C67 C68 1.378(8)
C67 C90 1.519(7)
C68 H68 0.9500
C69 C70 1.516(8)
C69 H69A 0.9900
C69 H69B 0.9900
C70 C71 1.393(8)
C70 C75 1.394(7)
C71 C72 1.375(9)
C71 H71 0.9500
C72 C73 1.390(8)
C72 H72 0.9500
C73 C74 1.380(8)
C73 H73 0.9500
C74 C75 1.395(8)
C74 C76 1.533(7)
C75 O6 1.386(7)
C76 C77 1.506(8)
C76 H76A 0.9900
C76 H76B 0.9900
C77 C78 1.399(10)
C77 C82 1.400(9)
C78 C79 1.386(10)
C78 H78 0.9500
C79 C80 1.380(10)
C79 H79 0.9500
C80 C81 1.392(10)
C80 H80 0.9500
C81 C82 1.390(9)
C81 C83 1.507(10)
C82 O7 1.377(8)
C83 C84 1.528(8)
C83 H83A 0.9900
C83 H83B 0.9900
C84 C85 1.382(9)
C84 C89 1.396(9)
C85 C86 1.384(9)
C85 H85 0.9500
C86 C87 1.370(9)
C86 H86 0.9500
C87 C88 1.381(9)
C87 H87 0.9500
C88 C89 1.398(8)
C88 C90 1.517(9)
C89 O8 1.376(7)
C90 H90A 0.9900
C90 H90B 0.9900
C91 O5 1.409(13)
C91 C92 1.499(17)
C91 H91A 0.9900
C91 H91B 0.9900
C92 C93 1.57(4)
C92 H92A 0.9900
C92 H92B 0.9900
C93 H93A 0.9800
C93 H93B 0.9800
C93 H93C 0.9800
C91B C92B 1.51(3)
C91B O5 1.546(19)
C91B H91C 0.9900
C91B H91D 0.9900
C92B C93B 1.38(5)
C92B H92C 0.9900
C92B H92D 0.9900
C93B H93D 0.9800
C93B H93E 0.9800
C93B H93F 0.9800
C94 O6 1.424(7)
C94 C95 1.502(10)
C94 H94A 0.9900
C94 H94B 0.9900
C95 C96 1.527(11)
C95 H95A 0.9900
C95 H95B 0.9900
C96 H96A 0.9800
C96 H96B 0.9800
C96 H96C 0.9800
C97 C98 1.437(11)
C97 O7 1.440(9)
C97 H97A 0.9900
C97 H97B 0.9900
C98 C99 1.519(12)
C98 H98A 0.9900
C98 H98B 0.9900
C99 H99A 0.9800
C99 H99B 0.9800
C99 H99C 0.9800
C100 O8 1.434(8)
C100 C201 1.539(18)
C100 C101 1.548(16)
C100 H10A 0.9900
C100 H10B 0.9900
C101 C102 1.494(18)
C101 H10C 0.9900
C101 H10D 0.9900
C102 H10E 0.9800
C102 H10F 0.9800
C102 H10G 0.9800
C201 C202 1.39(6)
C201 H20A 0.9900
C201 H20B 0.9900
C202 H20C 0.9800
C202 H20D 0.9800
C202 H20E 0.9800
C103 C104 1.395(7)
C103 C108 1.410(7)
C104 C105 1.381(8)
C104 H104 0.9500
C105 C106 1.391(8)
C105 H105 0.9500
C106 C107 1.380(8)
C106 H106 0.9500
C107 C108 1.388(7)
C107 H107 0.9500
C108 P2 1.816(5)
C109 C110 1.391(8)
C109 C114 1.403(7)
C109 P2 1.820(5)
C110 C111 1.396(8)
C110 H110 0.9500
C111 C112 1.373(9)
C111 H111 0.9500
C112 C113 1.375(9)
C112 H112 0.9500
C113 C114 1.377(8)
C113 H113 0.9500
C114 H114 0.9500
C115 N2 1.308(7)
C115 C116 1.398(8)
C115 H115 0.9500
C116 C117 1.361(8)
C116 H116 0.9500
C117 C118 1.408(8)
C117 H117 0.9500
C118 C119 1.404(8)
C118 C123 1.405(8)
C119 C120 1.368(9)
C119 H119 0.9500
C120 C121 1.412(9)
C120 H120 0.9500
C121 C122 1.382(8)
C121 H121 0.9500
C122 C123 1.421(8)
C122 C124 1.472(8)
C123 N2 1.389(7)
C124 Pd2 2.027(5)
C124 H12A 0.9900
C124 H12B 0.9900
N1 Pd1 2.116(4)
N2 Pd2 2.086(4)
P1 Pd1 2.2140(14)
P2 Pd2 2.2190(15)
Cl1 Pd1 2.3851(14)
Cl2 Pd2 2.3932(14)

loop_
_geom_torsion_atom_site_label_1
_geom_torsion_atom_site_label_2
_geom_torsion_atom_site_label_3
_geom_torsion_atom_site_label_4
_geom_torsion
C6 C1 C2 C3 -2.4(7)
C41 C1 C2 C3 179.3(5)
C6 C1 C2 P1 -177.7(4)
C41 C1 C2 P1 4.0(5)
C1 C2 C3 C4 -4.5(7)
P1 C2 C3 C4 169.9(4)
C1 C2 C3 C7 172.2(5)
P1 C2 C3 C7 -13.4(8)
C2 C3 C4 O1 -175.8(5)
C7 C3 C4 O1 7.4(7)
C2 C3 C4 C5 7.8(8)
C7 C3 C4 C5 -169.1(5)
O1 C4 C5 C6 179.6(5)
C3 C4 C5 C6 -4.0(8)
O1 C4 C5 C28 -5.3(8)
C3 C4 C5 C28 171.2(5)
C4 C5 C6 C1 -3.5(8)
C28 C5 C6 C1 -178.5(5)
C2 C1 C6 C5 6.5(8)
C41 C1 C6 C5 -175.4(5)
C4 C3 C7 C8 63.0(6)
C2 C3 C7 C8 -113.6(5)
C3 C7 C8 C9 53.8(7)
C3 C7 C8 C13 -123.0(6)
C13 C8 C9 C10 0.4(9)
C7 C8 C9 C10 -176.5(6)
C8 C9 C10 C11 2.7(10)
C9 C10 C11 C12 -3.0(11)
C10 C11 C12 C13 0.3(10)
C10 C11 C12 C14 175.6(6)
C11 C12 C13 O2 179.4(5)
C14 C12 C13 O2 4.1(8)
C11 C12 C13 C8 2.9(9)
C14 C12 C13 C8 -172.3(5)
C9 C8 C13 O2 -179.7(5)
C7 C8 C13 O2 -2.9(8)
C9 C8 C13 C12 -3.2(8)
C7 C8 C13 C12 173.6(5)
C11 C12 C14 C15 -53.3(8)
C13 C12 C14 C15 121.9(6)
C12 C14 C15 C16 100.8(8)
C12 C14 C15 C20 -70.9(9)
C20 C15 C16 C17 1.6(12)
C14 C15 C16 C17 -170.4(8)
C15 C16 C17 C18 4.2(14)
C16 C17 C18 C19 -4.4(14)
C17 C18 C19 C20 -1.2(12)
C17 C18 C19 C21 172.2(8)
C18 C19 C20 O3 -176.3(6)
C21 C19 C20 O3 10.2(10)
C18 C19 C20 C15 7.3(11)
C21 C19 C20 C15 -166.2(7)
C16 C15 C20 O3 176.2(6)
C14 C15 C20 O3 -11.8(10)
C16 C15 C20 C19 -7.4(11)
C14 C15 C20 C19 164.6(7)
C18 C19 C21 C22 -99.4(8)
C20 C19 C21 C22 73.9(9)
C19 C21 C22 C23 54.6(8)
C19 C21 C22 C27 -121.6(7)
C27 C22 C23 C24 0.9(10)
C21 C22 C23 C24 -175.5(6)
C22 C23 C24 C25 2.5(11)
C23 C24 C25 C26 -2.8(10)
C24 C25 C26 C27 -0.2(9)
C24 C25 C26 C28 175.8(6)
C25 C26 C27 O4 -177.9(5)
C28 C26 C27 O4 6.1(8)
C25 C26 C27 C22 3.8(9)
C28 C26 C27 C22 -172.2(5)
C23 C22 C27 C26 -4.0(9)
C21 C22 C27 C26 172.3(6)
C23 C22 C27 O4 177.6(5)
C21 C22 C27 O4 -6.1(9)
C6 C5 C28 C26 109.6(6)
C4 C5 C28 C26 -65.4(7)
C27 C26 C28 C5 119.2(6)
C25 C26 C28 C5 -56.6(7)
O1 C29 C30 C31 -176.3(15)
O1 C29B C30B C31B 177.7(17)
O2 C32 C33 C34 174.8(6)
O3 C35 C36 C37 174.9(14)
O3 C35B C36B C37B 166(3)
O4 C38 C39 C40 65.7(13)
O4 C38 C39 C40B 160.7(17)
C6 C1 C41 C42 1.4(9)
C2 C1 C41 C42 179.5(5)
C6 C1 C41 C46 -179.0(5)
C2 C1 C41 C46 -1.0(7)
C46 C41 C42 C43 1.4(8)
C1 C41 C42 C43 -179.0(6)
C41 C42 C43 C44 0.7(9)
C42 C43 C44 C45 -1.5(9)
C43 C44 C45 C46 0.1(8)
C44 C45 C46 C41 2.1(8)
C44 C45 C46 P1 -177.7(4)
C42 C41 C46 C45 -2.9(8)
C1 C41 C46 C45 177.6(5)
C42 C41 C46 P1 177.0(4)
C1 C41 C46 P1 -2.6(6)
C52 C47 C48 C49 -1.3(9)
P1 C47 C48 C49 177.8(5)
C47 C48 C49 C50 -0.8(10)
C48 C49 C50 C51 2.8(10)
C49 C50 C51 C52 -2.7(10)
C50 C51 C52 C47 0.5(9)
C48 C47 C52 C51 1.4(8)
P1 C47 C52 C51 -177.7(5)
N1 C53 C54 C55 3.0(10)
C53 C54 C55 C56 -4.4(9)
C54 C55 C56 C57 177.8(6)
C54 C55 C56 C61 -0.4(8)
C61 C56 C57 C58 -2.3(8)
C55 C56 C57 C58 179.6(6)
C56 C57 C58 C59 -1.3(9)
C57 C58 C59 C60 2.5(9)
C58 C59 C60 C61 0.0(8)
C58 C59 C60 C62 -179.4(6)
C57 C56 C61 N1 -171.5(5)
C55 C56 C61 N1 6.8(8)
C57 C56 C61 C60 4.9(8)
C55 C56 C61 C60 -176.8(5)
C59 C60 C61 N1 172.8(5)
C62 C60 C61 N1 -7.7(7)
C59 C60 C61 C56 -3.7(8)
C62 C60 C61 C56 175.7(5)
C59 C60 C62 Pd1 -150.5(5)
C61 C60 C62 Pd1 30.1(6)
C68 C63 C64 C65 0.9(8)
C103 C63 C64 C65 -179.5(5)
C68 C63 C64 P2 -172.8(4)
C103 C63 C64 P2 6.8(6)
C63 C64 C65 C66 -7.3(8)
P2 C64 C65 C66 165.4(4)
C63 C64 C65 C69 167.5(5)
P2 C64 C65 C69 -19.8(8)
C64 C65 C66 O5 -173.9(5)
C69 C65 C66 O5 11.2(8)
C64 C65 C66 C67 9.8(8)
C69 C65 C66 C67 -165.1(5)
O5 C66 C67 C68 177.9(5)
C65 C66 C67 C68 -5.9(9)
O5 C66 C67 C90 -7.8(8)
C65 C66 C67 C90 168.5(6)
C66 C67 C68 C63 -1.0(9)
C90 C67 C68 C63 -175.3(5)
C64 C63 C68 C67 3.4(8)
C103 C63 C68 C67 -176.1(5)
C64 C65 C69 C70 -100.9(6)
C66 C65 C69 C70 73.7(6)
C65 C69 C70 C71 55.2(7)
C65 C69 C70 C75 -122.8(5)
C75 C70 C71 C72 2.7(9)
C69 C70 C71 C72 -175.4(6)
C70 C71 C72 C73 1.1(10)
C71 C72 C73 C74 -2.4(9)
C72 C73 C74 C75 -0.2(9)
C72 C73 C74 C76 178.2(5)
C71 C70 C75 O6 178.0(5)
C69 C70 C75 O6 -3.9(8)
C71 C70 C75 C74 -5.4(8)
C69 C70 C75 C74 172.7(5)
C73 C74 C75 O6 -179.1(5)
C76 C74 C75 O6 2.4(8)
C73 C74 C75 C70 4.3(8)
C76 C74 C75 C70 -174.2(5)
C73 C74 C76 C77 -60.1(7)
C75 C74 C76 C77 118.4(6)
C74 C76 C77 C78 105.2(7)
C74 C76 C77 C82 -69.2(8)
C82 C77 C78 C79 1.4(9)
C76 C77 C78 C79 -173.1(6)
C77 C78 C79 C80 0.8(10)
C78 C79 C80 C81 0.5(11)
C79 C80 C81 C82 -3.9(10)
C79 C80 C81 C83 169.8(6)
C80 C81 C82 O7 -178.4(6)
C83 C81 C82 O7 7.7(9)
C80 C81 C82 C77 6.3(9)
C83 C81 C82 C77 -167.6(6)
C78 C77 C82 O7 179.6(5)
C76 C77 C82 O7 -5.7(9)
C78 C77 C82 C81 -5.0(9)
C76 C77 C82 C81 169.6(6)
C82 C81 C83 C84 72.0(8)
C80 C81 C83 C84 -101.7(7)
C81 C83 C84 C85 50.7(8)
C81 C83 C84 C89 -124.3(7)
C89 C84 C85 C86 -1.2(9)
C83 C84 C85 C86 -176.4(6)
C84 C85 C86 C87 3.3(10)
C85 C86 C87 C88 -1.6(10)
C86 C87 C88 C89 -2.0(9)
C86 C87 C88 C90 174.3(6)
C85 C84 C89 O8 178.4(5)
C83 C84 C89 O8 -6.6(9)
C85 C84 C89 C88 -2.6(9)
C83 C84 C89 C88 172.5(5)
C87 C88 C89 O8 -176.8(5)
C90 C88 C89 O8 6.9(8)
C87 C88 C89 C84 4.1(9)
C90 C88 C89 C84 -172.1(5)
C87 C88 C90 C67 -57.3(7)
C89 C88 C90 C67 118.9(6)
C68 C67 C90 C88 101.2(7)
C66 C67 C90 C88 -73.0(7)
O5 C91 C92 C93 -179.1(17)
O5 C91B C92B C93B -180(3)
O6 C94 C95 C96 177.1(7)
O7 C97 C98 C99 -176.5(7)
O8 C100 C101 C102 -73(2)
C201 C100 C101 C102 24(15)
O8 C100 C201 C202 176(3)
C101 C100 C201 C202 90(17)
C68 C63 C103 C104 -6.7(9)
C64 C63 C103 C104 173.7(5)
C68 C63 C103 C108 174.9(5)
C64 C63 C103 C108 -4.7(7)
C108 C103 C104 C105 0.7(8)
C63 C103 C104 C105 -177.7(5)
C103 C104 C105 C106 0.1(9)
C104 C105 C106 C107 -0.4(9)
C105 C106 C107 C108 -0.2(8)
C106 C107 C108 C103 1.1(8)
C106 C107 C108 P2 177.5(4)
C104 C103 C108 C107 -1.3(8)
C63 C103 C108 C107 177.3(5)
C104 C103 C108 P2 -178.3(4)
C63 C103 C108 P2 0.3(6)
C114 C109 C110 C111 -1.2(8)
P2 C109 C110 C111 179.4(4)
C109 C110 C111 C112 0.6(9)
C110 C111 C112 C113 0.9(9)
C111 C112 C113 C114 -2.0(9)
C112 C113 C114 C109 1.4(9)
C110 C109 C114 C113 0.2(8)
P2 C109 C114 C113 179.6(4)
N2 C115 C116 C117 1.5(9)
C115 C116 C117 C118 0.1(9)
C116 C117 C118 C119 178.5(6)
C116 C117 C118 C123 -1.8(9)
C123 C118 C119 C120 -0.8(9)
C117 C118 C119 C120 178.8(6)
C118 C119 C120 C121 0.1(10)
C119 C120 C121 C122 1.8(10)
C120 C121 C122 C123 -2.7(8)
C120 C121 C122 C124 173.5(6)
C119 C118 C123 N2 -178.1(5)
C117 C118 C123 N2 2.3(8)
C119 C118 C123 C122 -0.3(8)
C117 C118 C123 C122 -179.9(5)
C121 C122 C123 N2 179.9(5)
C124 C122 C123 N2 3.4(7)
C121 C122 C123 C118 2.0(8)
C124 C122 C123 C118 -174.5(5)
C121 C122 C124 Pd2 175.2(5)
C123 C122 C124 Pd2 -8.6(6)
C54 C53 N1 C61 3.4(9)
C54 C53 N1 Pd1 -159.8(5)
C56 C61 N1 C53 -8.4(8)
C60 C61 N1 C53 175.1(5)
C56 C61 N1 Pd1 158.1(4)
C60 C61 N1 Pd1 -18.5(5)
C116 C115 N2 C123 -1.1(8)
C116 C115 N2 Pd2 176.1(4)
C118 C123 N2 C115 -0.9(8)
C122 C123 N2 C115 -178.8(5)
C118 C123 N2 Pd2 -178.4(4)
C122 C123 N2 Pd2 3.6(6)
C3 C4 O1 C29B 109.6(9)
C5 C4 O1 C29B -73.8(10)
C3 C4 O1 C29 82.5(11)
C5 C4 O1 C29 -100.9(10)
C30B C29B O1 C4 -82(2)
C30B C29B O1 C29 -4(3)
C30 C29 O1 C4 178.4(16)
C30 C29 O1 C29B 66(3)
C12 C13 O2 C32 87.6(6)
C8 C13 O2 C32 -95.8(6)
C33 C32 O2 C13 -174.8(5)
C36B C35B O3 C20 -82(2)
C36B C35B O3 C35 10.3(16)
C19 C20 O3 C35B 117.0(12)
C15 C20 O3 C35B -66.5(13)
C19 C20 O3 C35 77.7(9)
C15 C20 O3 C35 -105.8(9)
C36 C35 O3 C35B -22(2)
C36 C35 O3 C20 82.4(12)
C26 C27 O4 C38 91.2(7)
C22 C27 O4 C38 -90.4(7)
C39 C38 O4 C27 172.3(8)
C67 C66 O5 C91 -75.1(8)
C65 C66 O5 C91 108.5(7)
C67 C66 O5 C91B -114.8(9)
C65 C66 O5 C91B 68.9(10)
C92 C91 O5 C66 -84.9(10)
C92 C91 O5 C91B 8.8(14)
C92B C91B O5 C66 84.9(14)
C92B C91B O5 C91 -16.8(12)
C70 C75 O6 C94 -96.1(6)
C74 C75 O6 C94 87.2(6)
C95 C94 O6 C75 177.8(6)
C81 C82 O7 C97 93.2(7)
C77 C82 O7 C97 -91.4(7)
C98 C97 O7 C82 -178.0(7)
C84 C89 O8 C100 -92.1(8)
C88 C89 O8 C100 88.8(7)
C201 C100 O8 C89 180(2)
C101 C100 O8 C89 -167.0(11)
C45 C46 P1 C2 -176.0(5)
C41 C46 P1 C2 4.2(4)
C45 C46 P1 C47 79.8(5)
C41 C46 P1 C47 -100.0(4)
C45 C46 P1 Pd1 -52.9(5)
C41 C46 P1 Pd1 127.3(3)
C3 C2 P1 C46 -179.5(5)
C1 C2 P1 C46 -4.6(4)
C3 C2 P1 C47 -75.5(5)
C1 C2 P1 C47 99.5(4)
C3 C2 P1 Pd1 57.8(5)
C1 C2 P1 Pd1 -127.3(3)
C48 C47 P1 C46 95.2(5)
C52 C47 P1 C46 -85.6(5)
C48 C47 P1 C2 0.6(6)
C52 C47 P1 C2 179.7(4)
C48 C47 P1 Pd1 -132.5(4)
C52 C47 P1 Pd1 46.6(5)
C107 C108 P2 C109 82.4(5)
C103 C108 P2 C109 -100.9(4)
C107 C108 P2 C64 -173.8(5)
C103 C108 P2 C64 2.9(4)
C107 C108 P2 Pd2 -48.6(6)
C103 C108 P2 Pd2 128.2(3)
C110 C109 P2 C108 97.9(5)
C114 C109 P2 C108 -81.6(5)
C110 C109 P2 C64 3.2(5)
C114 C109 P2 C64 -176.3(4)
C110 C109 P2 Pd2 -129.6(4)
C114 C109 P2 Pd2 50.9(5)
C63 C64 P2 C108 -5.5(4)
C65 C64 P2 C108 -178.8(5)
C63 C64 P2 C109 100.1(4)
C65 C64 P2 C109 -73.2(5)
C63 C64 P2 Pd2 -129.5(3)
C65 C64 P2 Pd2 57.1(5)
